data_4503084
loop_
_publ_author_name
'Konarev, Dmitri V.'
'Khasanov, Salavat S.'
'Kovalevsky, Andrey Yu.'
'Lopatin, Dmitri V.'
'Rodaev, Vyacheslav V.'
'Saito, Gunzi'
'N\'afr\'adi, B\'alint'
'Forr\'o, L\'aszl\'o'
'Lyubovskaya, Rimma N.'

_publ_section_title
;
 Supramolecular Approach to the Synthesis of [60]Fullerene&#x2212;Metal
 Dithiocarbamate Complexes, {(MII(R2dtc)2)x&#x00B7;L}&#x00B7;C60(M = Zn,
 Cd, Hg, Fe, and Mn;x= 1 and 2). The Study of Magnetic Properties and
 Photoconductivity
;
_journal_issue 4
_journal_name_full 'Crystal Growth &amp; Design'
_journal_page_first 1161
_journal_paper_doi 10.1021/cg0702481
_journal_volume 8
_journal_year 2008
_chemical_formula_moiety '5(C60), C34 H70 N6 HG2 S8, 4(C6 H5 CL1)'
_chemical_formula_sum 'C358 H90 Cl4 Hg2 N6 S8'
_chemical_formula_weight 5273.82
_chemical_name_systematic
;
 ?
;
_space_group_IT_number 14
_symmetry_cell_setting monoclinic
_symmetry_space_group_name_Hall '-P 2yn'
_symmetry_space_group_name_H-M 'P 1 21/n 1'
_atom_sites_solution_hydrogens geom
_atom_sites_solution_primary direct
_atom_sites_solution_secondary difmap
_audit_creation_method SHELXL-97
_cell_angle_alpha 90.00
_cell_angle_beta 94.9170(10)
_cell_angle_gamma 90.00
_cell_formula_units_Z 2
_cell_length_a 16.9422(11)
_cell_length_b 20.1412(13)
_cell_length_c 29.786(2)
_cell_measurement_reflns_used 9782
_cell_measurement_temperature 100(2)
_cell_measurement_theta_max 28.0
_cell_measurement_theta_min 2.5
_cell_volume 10126.7(11)
_computing_cell_refinement 'SAINT (Bruker, 2004)'
_computing_data_collection 'APEX2 (Bruker, 2004)'
_computing_data_reduction 'SAINT (Bruker, 2004)'
_computing_molecular_graphics 'SHELXTL (Bruker, 2004)'
_computing_publication_material 'SHELXTL (Bruker, 2004)'
_computing_structure_refinement 'SHELXTL (Bruker, 2004)'
_computing_structure_solution 'SHELXTL (Bruker, 2004)'
_diffrn_ambient_temperature 100(2)
_diffrn_detector_area_resol_mean 25
_diffrn_measured_fraction_theta_full 0.976
_diffrn_measured_fraction_theta_max 0.976
_diffrn_measurement_device_type 'Bruker Nonius X8Apex CCD area-detector'
_diffrn_measurement_method '\f scans'
_diffrn_radiation_monochromator graphite
_diffrn_radiation_type MoK\a
_diffrn_radiation_wavelength 0.71073
_diffrn_reflns_av_R_equivalents 0.0200
_diffrn_reflns_av_sigmaI/netI 0.0342
_diffrn_reflns_limit_h_max 22
_diffrn_reflns_limit_h_min -19
_diffrn_reflns_limit_k_max 22
_diffrn_reflns_limit_k_min -26
_diffrn_reflns_limit_l_max 17
_diffrn_reflns_limit_l_min -39
_diffrn_reflns_number 52049
_diffrn_reflns_theta_full 28.25
_diffrn_reflns_theta_max 28.25
_diffrn_reflns_theta_min 1.22
_diffrn_source 'fine-focus sealed tube'
_exptl_absorpt_coefficient_mu 1.731
_exptl_absorpt_correction_T_max 0.7234
_exptl_absorpt_correction_T_min 0.5443
_exptl_absorpt_correction_type multi-scan
_exptl_absorpt_process_details 'SADABS (Bruker, 2004)'
_exptl_crystal_colour black
_exptl_crystal_density_diffrn 1.730
_exptl_crystal_density_method 'not measured'
_exptl_crystal_description prism
_exptl_crystal_F_000 5272
_exptl_crystal_size_max 0.40
_exptl_crystal_size_mid 0.40
_exptl_crystal_size_min 0.20
_refine_diff_density_max 5.884
_refine_diff_density_min -1.691
_refine_diff_density_rms 0.157
_refine_ls_extinction_method none
_refine_ls_goodness_of_fit_ref 1.069
_refine_ls_hydrogen_treatment constr
_refine_ls_matrix_type fullcycle
_refine_ls_number_parameters 1776
_refine_ls_number_reflns 24480
_refine_ls_number_restraints 1825
_refine_ls_restrained_S_all 1.047
_refine_ls_R_factor_all 0.0637
_refine_ls_R_factor_gt 0.0561
_refine_ls_shift/su_max 0.019
_refine_ls_shift/su_mean 0.000
_refine_ls_structure_factor_coef Fsqd
_refine_ls_weighting_details 'calc w=1/[\s^2^(Fo^2^)+(0.1020P)^2^+17.2836P] where P=(Fo^2^+2Fc^2^)/3'
_refine_ls_weighting_scheme calc
_refine_ls_wR_factor_gt 0.1501
_refine_ls_wR_factor_ref 0.1559
_reflns_number_gt 21358
_reflns_number_total 24480
_reflns_threshold_expression >2sigma(I)
_cod_data_source_file cg0702481-file006.cif
_cod_data_source_block HgPrDMP
_cod_original_cell_volume 10126.6(11)
_cod_original_sg_symbol_H-M 'P 21/n'
_cod_database_code 4503084

loop_
_symmetry_equiv_pos_as_xyz
'x, y, z'
'-x+1/2, y+1/2, -z+1/2'
'-x, -y, -z'
'x-1/2, -y-1/2, z-1/2'

loop_
_atom_site_label
_atom_site_type_symbol
_atom_site_fract_x
_atom_site_fract_y
_atom_site_fract_z
_atom_site_U_iso_or_equiv
_atom_site_adp_type
_atom_site_occupancy
_atom_site_symmetry_multiplicity
_atom_site_calc_flag
_atom_site_refinement_flags
_atom_site_disorder_assembly
_atom_site_disorder_group
Hg1 Hg 0.156352(8) 0.007271(6) 0.443277(5) 0.02060(5) Uani 1 1 d . . .
S1 S 0.15598(6) 0.09920(4) 0.38483(3) 0.02416(18) Uani 1 1 d . A 1
S2 S 0.20221(6) 0.12536(5) 0.48242(3) 0.02612(19) Uani 1 1 d . A 1
S3 S 0.14434(6) -0.10028(5) 0.37620(3) 0.0283(2) Uani 1 1 d . A 1
S4 S 0.22869(5) -0.09173(4) 0.46773(3) 0.02241(17) Uani 1 1 d . A 1
C1 C 0.21189(19) -0.13121(16) 0.41540(11) 0.0180(6) Uani 1 1 d . A 1
N1 N 0.25649(19) -0.18370(16) 0.40731(10) 0.0244(6) Uani 1 1 d . A 1
C2 C 0.2003(2) 0.14933(17) 0.42664(11) 0.0198(6) Uani 1 1 d . A 1
N2 N 0.23204(17) 0.20751(14) 0.41554(10) 0.0193(6) Uani 1 1 d . A 1
C3 C 0.2436(2) -0.21922(18) 0.36403(12) 0.0229(7) Uani 1 1 d . A 1
H3A H 0.2923 -0.2441 0.3586 0.027 Uiso 1 1 calc R A 1
H3B H 0.2339 -0.1864 0.3395 0.027 Uiso 1 1 calc R A 1
C4 C 0.3182(2) -0.20994(18) 0.44040(12) 0.0232(7) Uani 1 1 d . A 1
H4A H 0.3380 -0.1737 0.4608 0.028 Uiso 1 1 calc R A 1
H4B H 0.3632 -0.2263 0.4244 0.028 Uiso 1 1 calc R A 1
C5 C 0.2691(2) 0.25355(17) 0.45033(12) 0.0226(7) Uani 1 1 d . A 1
H5A H 0.2393 0.2517 0.4775 0.027 Uiso 1 1 calc R A 1
H5B H 0.2661 0.2995 0.4386 0.027 Uiso 1 1 calc R A 1
C6 C 0.2346(2) 0.22771(17) 0.36832(11) 0.0209(6) Uani 1 1 d . A 1
H6A H 0.2346 0.1876 0.3491 0.025 Uiso 1 1 calc R A 1
H6B H 0.2843 0.2523 0.3650 0.025 Uiso 1 1 calc R A 1
C7 C 0.1745(2) -0.26711(19) 0.36248(13) 0.0285(8) Uani 1 1 d . A 1
H7A H 0.1312 -0.2471 0.3783 0.034 Uiso 1 1 calc R A 1
H7B H 0.1915 -0.3084 0.3786 0.034 Uiso 1 1 calc R A 1
C8 C 0.2871(2) -0.26611(19) 0.46809(12) 0.0249(7) Uani 1 1 d . A 1
H8A H 0.2719 -0.3042 0.4482 0.030 Uiso 1 1 calc R A 1
H8B H 0.2394 -0.2511 0.4822 0.030 Uiso 1 1 calc R A 1
C9 C 0.3556(2) 0.23547(19) 0.46322(12) 0.0254(7) Uani 1 1 d . A 1
H9A H 0.3593 0.1887 0.4734 0.030 Uiso 1 1 calc R A 1
H9B H 0.3865 0.2402 0.4366 0.030 Uiso 1 1 calc R A 1
C10 C 0.1645(3) 0.2713(2) 0.35223(15) 0.0356(9) Uani 1 1 d . A 1
H10A H 0.1150 0.2506 0.3609 0.043 Uiso 1 1 calc R A 1
H10B H 0.1701 0.3151 0.3672 0.043 Uiso 1 1 calc R A 1
C11 C 0.1433(3) -0.2843(2) 0.31427(15) 0.0413(11) Uani 1 1 d . A 1
H11A H 0.1003 -0.3168 0.3148 0.062 Uiso 1 1 calc R A 1
H11B H 0.1862 -0.3031 0.2983 0.062 Uiso 1 1 calc R A 1
H11C H 0.1232 -0.2440 0.2988 0.062 Uiso 1 1 calc R A 1
C12 C 0.3513(3) -0.2879(2) 0.50492(14) 0.0346(9) Uani 1 1 d . A 1
H12A H 0.3313 -0.3247 0.5222 0.052 Uiso 1 1 calc R A 1
H12B H 0.3649 -0.2504 0.5251 0.052 Uiso 1 1 calc R A 1
H12C H 0.3986 -0.3023 0.4908 0.052 Uiso 1 1 calc R A 1
C13 C 0.3901(3) 0.2810(2) 0.50092(16) 0.0422(11) Uani 1 1 d . A 1
H13A H 0.4458 0.2696 0.5087 0.063 Uiso 1 1 calc R A 1
H13B H 0.3603 0.2754 0.5275 0.063 Uiso 1 1 calc R A 1
H13C H 0.3863 0.3272 0.4908 0.063 Uiso 1 1 calc R A 1
C14 C 0.1590(3) 0.2808(2) 0.30163(15) 0.0421(11) Uani 1 1 d . A 1
H14A H 0.1119 0.3072 0.2922 0.063 Uiso 1 1 calc R A 1
H14B H 0.1552 0.2374 0.2867 0.063 Uiso 1 1 calc R A 1
H14C H 0.2064 0.3040 0.2932 0.063 Uiso 1 1 calc R A 1
N1K N 0.01050(18) 0.00189(13) 0.45188(10) 0.0172(6) Uani 1 1 d . A 1
C1K C -0.0105(2) -0.05968(17) 0.47486(12) 0.0204(6) Uani 1 1 d . . 1
H1K1 H 0.0126 -0.0981 0.4599 0.024 Uiso 1 1 calc R . 1
H1K2 H -0.0688 -0.0650 0.4720 0.024 Uiso 1 1 calc R . 1
C2K C -0.0189(2) 0.05939(17) 0.47596(12) 0.0206(7) Uani 1 1 d . . 1
H2K1 H -0.0776 0.0587 0.4732 0.025 Uiso 1 1 calc R . 1
H2K2 H -0.0016 0.1007 0.4617 0.025 Uiso 1 1 calc R . 1
C3K C -0.0253(2) 0.0016(2) 0.40503(14) 0.0295(9) Uani 1 1 d . A 1
H3K1 H -0.0111 0.0425 0.3899 0.044 Uiso 1 1 calc R A 1
H3K2 H -0.0831 -0.0014 0.4049 0.044 Uiso 1 1 calc R A 1
H3K3 H -0.0056 -0.0368 0.3891 0.044 Uiso 1 1 calc R A 1
C101 C 0.0546(3) 0.4145(3) 0.24222(15) 0.0434(7) Uani 1 1 d U B 1
C102 C -0.2163(2) 0.6176(2) 0.14190(15) 0.0323(7) Uani 1 1 d U B 1
C103 C -0.2603(2) 0.5029(2) 0.14633(16) 0.0307(7) Uani 1 1 d U B 1
C104 C -0.1106(3) 0.3493(2) 0.12221(17) 0.0438(8) Uani 1 1 d U B 1
C105 C -0.1139(3) 0.4825(3) 0.04364(13) 0.0363(7) Uani 1 1 d U B 1
C106 C -0.0068(3) 0.3418(2) 0.18224(18) 0.0443(8) Uani 1 1 d U B 1
C107 C -0.2440(3) 0.5059(2) 0.19470(16) 0.0347(7) Uani 1 1 d U B 1
C108 C -0.1899(3) 0.4912(2) 0.06296(14) 0.0344(7) Uani 1 1 d U B 1
C109 C -0.2398(2) 0.4380(2) 0.13003(15) 0.0330(7) Uani 1 1 d U B 1
C110 C -0.2010(2) 0.6204(2) 0.18835(15) 0.0346(7) Uani 1 1 d U B 1
C111 C -0.2128(3) 0.4395(3) 0.20885(16) 0.0406(7) Uani 1 1 d U B 1
C112 C -0.2151(2) 0.5633(2) 0.21496(14) 0.0347(7) Uani 1 1 d U B 1
C113 C -0.2088(3) 0.3975(2) 0.16835(16) 0.0383(7) Uani 1 1 d U B 1
C114 C -0.2465(2) 0.5586(2) 0.12050(13) 0.0294(6) Uani 1 1 d U B 1
C115 C -0.2053(3) 0.4327(2) 0.08882(14) 0.0362(7) Uani 1 1 d U B 1
C116 C 0.0210(3) 0.5261(3) 0.05126(14) 0.0392(7) Uani 1 1 d U B 1
C117 C -0.0853(3) 0.6002(2) 0.05636(14) 0.0398(7) Uani 1 1 d U B 1
C118 C -0.1000(3) 0.6128(2) 0.24849(14) 0.0368(7) Uani 1 1 d U B 1
C119 C -0.2108(2) 0.5521(2) 0.07823(13) 0.0338(7) Uani 1 1 d U B 1
C120 C -0.0828(3) 0.4179(2) 0.05720(13) 0.0384(7) Uani 1 1 d U B 1
C121 C 0.1452(2) 0.4646(3) 0.19520(16) 0.0401(7) Uani 1 1 d U B 1
C122 C -0.1530(3) 0.5596(2) 0.25161(13) 0.0349(7) Uani 1 1 d U B 1
C123 C 0.1155(3) 0.4044(2) 0.17456(17) 0.0422(7) Uani 1 1 d U B 1
C124 C -0.1455(3) 0.3550(2) 0.16450(18) 0.0438(8) Uani 1 1 d U B 1
C125 C -0.0794(3) 0.6807(2) 0.18261(17) 0.0400(7) Uani 1 1 d U B 1
C126 C -0.0206(3) 0.6041(3) 0.25878(14) 0.0393(7) Uani 1 1 d U B 1
C127 C 0.1362(2) 0.5850(3) 0.18579(17) 0.0405(7) Uani 1 1 d U B 1
C128 C -0.0879(3) 0.3902(2) 0.24021(16) 0.0462(8) Uani 1 1 d U B 1
C129 C 0.1091(3) 0.5847(3) 0.10796(16) 0.0432(7) Uani 1 1 d U B 1
C130 C -0.0842(3) 0.3506(2) 0.20089(18) 0.0454(8) Uani 1 1 d U B 1
C131 C 0.1581(2) 0.5204(3) 0.17006(18) 0.0418(7) Uani 1 1 d U B 1
C132 C -0.0178(3) 0.4215(3) 0.26043(14) 0.0453(8) Uani 1 1 d U B 1
C133 C -0.0196(3) 0.6719(2) 0.11612(18) 0.0404(7) Uani 1 1 d U B 1
C134 C -0.0022(3) 0.4096(2) 0.06752(14) 0.0412(7) Uani 1 1 d U B 1
C135 C -0.1557(3) 0.6082(2) 0.07449(14) 0.0358(7) Uani 1 1 d U B 1
C136 C 0.1421(3) 0.5176(3) 0.12143(18) 0.0444(8) Uani 1 1 d U B 1
C137 C -0.1609(3) 0.6488(2) 0.11404(15) 0.0336(7) Uani 1 1 d U B 1
C138 C 0.0280(3) 0.3701(3) 0.10719(17) 0.0465(8) Uani 1 1 d U B 1
C139 C -0.0949(3) 0.6796(2) 0.13434(16) 0.0364(7) Uani 1 1 d U B 1
C140 C 0.0349(3) 0.6365(3) 0.22928(16) 0.0418(7) Uani 1 1 d U B 1
C141 C 0.0065(3) 0.6731(2) 0.19284(18) 0.0424(7) Uani 1 1 d U B 1
C142 C 0.0498(3) 0.5882(3) 0.07309(15) 0.0421(7) Uani 1 1 d U B 1
C143 C -0.1304(3) 0.6521(2) 0.20905(16) 0.0391(7) Uani 1 1 d U B 1
C144 C 0.1055(2) 0.6246(2) 0.14801(16) 0.0390(7) Uani 1 1 d U B 1
C145 C 0.1007(3) 0.5911(3) 0.22674(16) 0.0420(7) Uani 1 1 d U B 1
C146 C 0.0870(3) 0.5327(3) 0.25251(14) 0.0411(7) Uani 1 1 d U B 1
C147 C -0.1250(3) 0.4968(2) 0.26566(13) 0.0355(7) Uani 1 1 d U B 1
C148 C 0.0998(3) 0.4028(3) 0.12716(17) 0.0451(8) Uani 1 1 d U B 1
C149 C -0.0634(3) 0.5355(3) 0.04055(12) 0.0380(7) Uani 1 1 d U B 1
C150 C -0.0148(3) 0.6324(2) 0.07650(15) 0.0414(7) Uani 1 1 d U B 1
C151 C -0.0396(3) 0.4871(3) 0.27622(14) 0.0408(7) Uani 1 1 d U B 1
C152 C 0.1080(3) 0.4720(3) 0.23813(15) 0.0426(7) Uani 1 1 d U B 1
C153 C -0.1396(3) 0.3869(2) 0.08539(15) 0.0397(7) Uani 1 1 d U B 1
C154 C 0.0590(3) 0.3734(2) 0.20248(17) 0.0426(7) Uani 1 1 d U B 1
C155 C -0.1545(3) 0.4364(3) 0.24384(15) 0.0427(7) Uani 1 1 d U B 1
C156 C 0.0501(3) 0.4644(3) 0.06458(14) 0.0409(7) Uani 1 1 d U B 1
C157 C 0.0422(3) 0.6676(2) 0.15198(18) 0.0416(7) Uani 1 1 d U B 1
C158 C -0.0230(3) 0.3412(2) 0.13334(18) 0.0472(8) Uani 1 1 d U B 1
C159 C 0.1140(3) 0.4615(3) 0.10126(16) 0.0450(8) Uani 1 1 d U B 1
C160 C 0.0108(3) 0.5415(3) 0.27246(13) 0.0404(7) Uani 1 1 d U B 1
C201 C 0.1390(3) 0.14628(19) 0.20135(15) 0.0331(7) Uani 1 1 d U C 1
C202 C -0.1027(3) 0.0137(3) 0.06926(13) 0.0358(7) Uani 1 1 d U C 1
C203 C 0.2236(2) 0.0261(2) 0.21109(15) 0.0305(6) Uani 1 1 d U C 1
C204 C -0.0179(3) -0.14322(19) 0.22857(14) 0.0323(6) Uani 1 1 d U C 1
C205 C -0.1773(2) -0.0161(3) 0.13008(15) 0.0367(7) Uani 1 1 d U C 1
C206 C -0.0529(2) 0.0475(2) 0.27377(11) 0.0287(6) Uani 1 1 d U C 1
C207 C 0.0638(2) 0.11532(18) 0.26196(12) 0.0261(6) Uani 1 1 d U C 1
C208 C -0.1646(2) -0.0130(2) 0.21221(15) 0.0344(7) Uani 1 1 d U C 1
C209 C 0.1819(2) 0.0512(2) 0.24900(14) 0.0307(6) Uani 1 1 d U C 1
C210 C 0.2061(2) -0.0798(2) 0.17060(16) 0.0353(7) Uani 1 1 d U C 1
C211 C -0.0649(3) 0.1416(2) 0.22147(14) 0.0329(6) Uani 1 1 d U C 1
C212 C 0.1485(3) -0.00383(19) 0.27194(14) 0.0290(6) Uani 1 1 d U C 1
C213 C 0.0304(2) 0.06269(19) 0.28286(11) 0.0257(6) Uani 1 1 d U C 1
C214 C -0.1695(2) 0.0546(3) 0.12947(14) 0.0354(7) Uani 1 1 d U C 1
C215 C 0.2213(2) 0.0599(2) 0.17054(16) 0.0335(7) Uani 1 1 d U C 1
C216 C 0.1120(3) -0.1310(2) 0.11885(15) 0.0373(7) Uani 1 1 d U C 1
C217 C 0.0146(3) 0.15606(18) 0.23006(13) 0.0301(6) Uani 1 1 d U C 1
C218 C 0.0612(3) 0.17463(18) 0.19313(14) 0.0323(7) Uani 1 1 d U C 1
C219 C 0.2112(2) 0.0234(3) 0.12869(16) 0.0352(7) Uani 1 1 d U C 1
C220 C 0.2156(2) -0.0455(2) 0.21115(14) 0.0307(6) Uani 1 1 d U C 1
C221 C 0.0743(3) 0.00057(18) 0.28833(12) 0.0267(6) Uani 1 1 d U C 1
C222 C 0.0213(3) -0.16818(18) 0.19097(15) 0.0340(7) Uani 1 1 d U C 1
C223 C -0.0923(3) -0.1372(2) 0.13953(15) 0.0377(7) Uani 1 1 d U C 1
C224 C -0.0707(3) 0.1258(2) 0.09817(13) 0.0353(7) Uani 1 1 d U C 1
C225 C 0.0271(3) 0.0640(2) 0.05868(11) 0.0314(6) Uani 1 1 d U C 1
C226 C -0.1356(2) -0.0416(3) 0.09196(14) 0.0372(7) Uani 1 1 d U C 1
C227 C -0.0949(3) -0.1003(2) 0.09631(14) 0.0375(7) Uani 1 1 d U C 1
C228 C 0.0153(3) -0.0531(2) 0.05767(12) 0.0320(6) Uani 1 1 d U C 1
C229 C 0.0645(3) 0.1525(2) 0.11264(14) 0.0324(7) Uani 1 1 d U C 1
C230 C 0.1395(3) 0.1244(2) 0.11955(15) 0.0339(7) Uani 1 1 d U C 1
C231 C -0.0279(3) 0.0092(2) 0.05263(13) 0.0324(7) Uani 1 1 d U C 1
C232 C 0.1169(3) -0.1159(2) 0.24304(14) 0.0314(6) Uani 1 1 d U C 1
C233 C 0.0404(3) -0.11140(19) 0.26045(13) 0.0298(6) Uani 1 1 d U C 1
C234 C 0.0191(2) -0.0541(2) 0.28254(11) 0.0269(6) Uani 1 1 d U C 1
C235 C 0.1701(2) -0.0638(2) 0.24852(14) 0.0300(6) Uani 1 1 d U C 1
C236 C 0.1063(3) -0.1519(2) 0.19940(16) 0.0364(7) Uani 1 1 d U C 1
C237 C 0.0061(3) 0.1209(2) 0.08093(13) 0.0322(6) Uani 1 1 d U C 1
C238 C -0.0600(3) -0.0252(2) 0.27372(13) 0.0320(6) Uani 1 1 d U C 1
C239 C -0.1030(3) 0.1444(2) 0.17562(15) 0.0365(7) Uani 1 1 d U C 1
C240 C -0.1232(2) 0.0739(3) 0.09253(13) 0.0358(7) Uani 1 1 d U C 1
C241 C 0.1405(2) 0.1102(2) 0.24426(14) 0.0312(6) Uani 1 1 d U C 1
C242 C 0.1497(3) -0.1339(2) 0.16462(16) 0.0354(7) Uani 1 1 d U C 1
C243 C -0.1570(2) 0.0553(3) 0.21186(14) 0.0340(6) Uani 1 1 d U C 1
C244 C 0.0249(3) 0.17819(18) 0.15007(14) 0.0325(7) Uani 1 1 d U C 1
C245 C 0.1453(3) -0.0754(2) 0.09643(15) 0.0366(7) Uani 1 1 d U C 1
C246 C 0.0312(3) -0.1465(2) 0.11056(14) 0.0349(7) Uani 1 1 d U C 1
C247 C -0.0993(2) 0.0866(2) 0.24353(13) 0.0318(6) Uani 1 1 d U C 1
C248 C -0.0176(3) -0.1064(2) 0.07911(13) 0.0321(6) Uani 1 1 d U C 1
C249 C -0.1318(2) -0.1124(2) 0.17472(16) 0.0381(7) Uani 1 1 d U C 1
C250 C -0.1592(2) 0.0904(2) 0.16923(15) 0.0356(7) Uani 1 1 d U C 1
C251 C 0.0983(3) -0.0374(2) 0.06653(13) 0.0338(7) Uani 1 1 d U C 1
C252 C 0.2036(2) -0.0444(2) 0.12861(15) 0.0364(7) Uani 1 1 d U C 1
C253 C -0.0592(3) 0.1625(2) 0.14089(15) 0.0367(7) Uani 1 1 d U C 1
C254 C -0.0152(3) -0.16518(19) 0.14767(15) 0.0361(7) Uani 1 1 d U C 1
C255 C -0.0937(3) -0.1153(2) 0.22116(15) 0.0353(7) Uani 1 1 d U C 1
C256 C -0.1150(2) -0.0552(2) 0.24336(14) 0.0348(7) Uani 1 1 d U C 1
C257 C 0.1775(2) 0.1214(2) 0.16603(15) 0.0334(7) Uani 1 1 d U C 1
C258 C 0.1058(3) 0.0357(2) 0.06703(14) 0.0359(7) Uani 1 1 d U C 1
C259 C -0.1751(2) -0.0500(3) 0.16993(16) 0.0380(7) Uani 1 1 d U C 1
C260 C 0.1608(3) 0.0647(2) 0.09672(15) 0.0360(7) Uani 1 1 d U C 1
C301 C 0.1894(3) 0.5305(3) 0.4632(2) 0.0392(9) Uani 0.848(6) 1 d PDU D 1
C302 C 0.1943(3) 0.5642(3) 0.5062(2) 0.0422(9) Uani 0.848(6) 1 d PDU D 1
C303 C 0.1866(3) 0.4611(3) 0.46134(18) 0.0355(9) Uani 0.848(6) 1 d PDU D 1
C304 C 0.1386(3) 0.5696(3) 0.4312(2) 0.0386(9) Uani 0.848(6) 1 d PDU D 1
C305 C 0.1466(3) 0.6245(3) 0.5011(2) 0.0409(9) Uani 0.848(6) 1 d PDU D 1
C306 C 0.1964(3) 0.5279(3) 0.5447(2) 0.0412(9) Uani 0.848(6) 1 d PDU D 1
C307 C 0.1934(3) 0.4562(3) 0.54310(18) 0.0379(9) Uani 0.848(6) 1 d PDU D 1
C308 C 0.1880(3) 0.4226(3) 0.50267(18) 0.0360(9) Uani 0.848(6) 1 d PDU D 1
C309 C 0.1325(3) 0.4289(3) 0.42750(17) 0.0325(8) Uani 0.848(6) 1 d PDU D 1
C310 C 0.0846(3) 0.4674(3) 0.39726(15) 0.0324(8) Uani 0.848(6) 1 d PDU D 1
C311 C 0.0879(3) 0.5393(3) 0.39936(17) 0.0368(9) Uani 0.848(6) 1 d PDU D 1
C312 C 0.1120(3) 0.6277(3) 0.4552(2) 0.0402(9) Uani 0.848(6) 1 d PDU D 1
C313 C 0.1512(3) 0.5495(3) 0.58199(19) 0.0442(10) Uani 0.848(6) 1 d PDU D 1
C314 C 0.1459(3) 0.4328(3) 0.57911(17) 0.0397(10) Uani 0.848(6) 1 d PDU D 1
C315 C 0.1004(3) 0.3706(3) 0.44780(17) 0.0336(9) Uani 0.848(6) 1 d PDU D 1
C316 C 0.0021(3) 0.4485(3) 0.38629(14) 0.0342(9) Uani 0.848(6) 1 d PDU D 1
C317 C 0.0970(3) 0.3791(3) 0.57119(17) 0.0398(10) Uani 0.848(6) 1 d PDU . 1
C318 C 0.0237(3) 0.3530(2) 0.43748(17) 0.0360(9) Uani 0.848(6) 1 d PDU . 1
C319 C -0.0281(3) 0.3924(3) 0.40592(16) 0.0368(10) Uani 0.848(6) 1 d PDU . 1
C320 C 0.0068(4) 0.5644(3) 0.38988(16) 0.0381(9) Uani 0.848(6) 1 d PDU D 1
C321 C -0.0172(4) 0.6198(3) 0.41249(18) 0.0404(10) Uani 0.848(6) 1 d PDU . 1
C322 C 0.0363(3) 0.6522(3) 0.44603(19) 0.0400(10) Uani 0.848(6) 1 d PDU D 1
C323 C 0.1040(3) 0.6449(3) 0.5363(2) 0.0445(10) Uani 0.848(6) 1 d PDU D 1
C324 C 0.0247(4) 0.6701(3) 0.5272(2) 0.0414(10) Uani 0.848(6) 1 d PDU . 1
C325 C -0.0079(4) 0.6739(2) 0.4837(2) 0.0416(11) Uani 0.848(6) 1 d PDU . 1
C326 C 0.0905(3) 0.3457(3) 0.52781(18) 0.0395(11) Uani 0.848(6) 1 d PDU . 1
C327 C -0.0453(4) 0.5086(3) 0.38216(15) 0.0373(10) Uani 0.848(6) 1 d PDU . 1
C328 C 0.1200(3) 0.4907(3) 0.60282(17) 0.0403(10) Uani 0.848(6) 1 d PDU . 1
C329 C 0.1351(3) 0.3668(3) 0.49459(18) 0.0361(9) Uani 0.848(6) 1 d PDU D 1
C330 C 0.1065(3) 0.6064(3) 0.5776(2) 0.0422(10) Uani 0.848(6) 1 d PDU . 1
C401 C 0.1840(6) 0.4607(5) 0.4605(4) 0.034(2) Uiso 0.152(6) 1 d PD D 2
C402 C 0.1952(6) 0.4395(5) 0.5069(4) 0.034(2) Uiso 0.152(6) 1 d PD D 2
C403 C 0.1326(7) 0.4257(5) 0.4297(3) 0.034(2) Uiso 0.152(6) 1 d PD D 2
C404 C 0.1847(6) 0.5331(5) 0.4596(4) 0.034(2) Uiso 0.152(6) 1 d PD D 2
C405 C 0.2033(7) 0.4988(6) 0.5353(4) 0.034(2) Uiso 0.152(6) 1 d PD D 2
C406 C 0.1557(6) 0.3854(5) 0.5204(4) 0.034(2) Uiso 0.152(6) 1 d PD D 2
C407 C 0.1024(7) 0.3491(5) 0.4889(4) 0.034(2) Uiso 0.152(6) 1 d PD D 2
C408 C 0.0897(7) 0.3682(5) 0.4445(4) 0.034(2) Uiso 0.152(6) 1 d PD D 2
C409 C 0.0803(8) 0.4622(5) 0.3972(3) 0.034(2) Uiso 0.152(6) 1 d PD D 2
C410 C 0.0821(8) 0.5315(5) 0.3971(3) 0.034(2) Uiso 0.152(6) 1 d PD D 2
C411 C 0.1355(8) 0.5674(5) 0.4291(4) 0.034(2) Uiso 0.152(6) 1 d PD D 2
C412 C 0.1962(7) 0.5562(5) 0.5063(4) 0.034(2) Uiso 0.152(6) 1 d PD D 2
C413 C 0.1211(9) 0.3858(6) 0.5640(4) 0.034(2) Uiso 0.152(6) 1 d PD D 2
C414 C 0.0342(8) 0.3269(7) 0.5125(4) 0.034(2) Uiso 0.152(6) 1 d PD D 2
C415 C 0.0052(8) 0.4275(6) 0.3918(4) 0.034(2) Uiso 0.152(6) 1 d PD D 2
C416 C 0.0079(9) 0.5686(6) 0.3915(6) 0.034(2) Uiso 0.152(6) 1 d PD D 2
C417 C -0.0397(8) 0.3264(15) 0.4897(5) 0.034(2) Uiso 0.152(6) 1 d PD . 2
C418 C -0.0637(8) 0.4620(7) 0.3862(8) 0.034(2) Uiso 0.152(6) 1 d PD . 2
C419 C -0.0639(9) 0.5347(7) 0.3876(10) 0.034(2) Uiso 0.152(6) 1 d PD . 2
C420 C 0.0935(9) 0.6266(5) 0.4432(4) 0.034(2) Uiso 0.152(6) 1 d PD D 2
C421 C 0.1044(13) 0.6475(8) 0.4876(5) 0.034(2) Uiso 0.152(6) 1 d PD . 2
C422 C 0.1577(10) 0.6122(6) 0.5197(4) 0.034(2) Uiso 0.152(6) 1 d PD D 2
C423 C 0.1710(10) 0.4990(6) 0.5764(4) 0.034(2) Uiso 0.152(6) 1 d PD D 2
C424 C 0.1307(19) 0.5572(8) 0.5908(7) 0.034(2) Uiso 0.152(6) 1 d PD . 2
C425 C 0.1249(18) 0.6120(9) 0.5637(5) 0.034(2) Uiso 0.152(6) 1 d PD . 2
C426 C -0.0519(8) 0.3496(11) 0.4435(6) 0.034(2) Uiso 0.152(6) 1 d PD . 2
C427 C 0.0161(11) 0.6276(8) 0.4195(8) 0.034(2) Uiso 0.152(6) 1 d PD . 2
C428 C 0.0458(10) 0.3504(11) 0.5586(4) 0.034(2) Uiso 0.152(6) 1 d PD . 2
C429 C 0.0113(8) 0.3691(6) 0.4214(4) 0.034(2) Uiso 0.152(6) 1 d PD D 2
C430 C 0.1289(15) 0.4411(8) 0.5909(5) 0.034(2) Uiso 0.152(6) 1 d PD . 2
Cl1 Cl 0.15907(6) 0.80491(5) 0.55105(3) 0.0266(2) Uani 0.917(3) 1 d PD E 1
C1S C 0.13736(14) 0.77891(13) 0.60340(6) 0.0220(8) Uani 0.917(3) 1 d PGD E 1
C2S C 0.19134(13) 0.73863(13) 0.62840(8) 0.0292(9) Uani 0.917(3) 1 d PGD E 1
H2S H 0.2376 0.7236 0.6156 0.035 Uiso 0.917(3) 1 calc PR E 1
C3S C 0.17758(17) 0.72039(14) 0.67206(8) 0.0361(10) Uani 0.917(3) 1 d PGD E 1
H3S H 0.2145 0.6929 0.6891 0.043 Uiso 0.917(3) 1 calc PR E 1
C4S C 0.10985(19) 0.74243(14) 0.69072(6) 0.0373(11) Uani 0.917(3) 1 d PGD E 1
H4S H 0.1005 0.7300 0.7206 0.045 Uiso 0.917(3) 1 calc PR E 1
C5S C 0.05588(15) 0.78272(15) 0.66572(8) 0.0315(9) Uani 0.917(3) 1 d PGD E 1
H5S H 0.0096 0.7978 0.6785 0.038 Uiso 0.917(3) 1 calc PR E 1
C6S C 0.06963(14) 0.80095(14) 0.62206(8) 0.0267(8) Uani 0.917(3) 1 d PGD E 1
H6S H 0.0327 0.8285 0.6050 0.032 Uiso 0.917(3) 1 calc PR E 1
Cl5 Cl 0.2280(10) 0.7191(9) 0.7136(5) 0.0649(15) Uiso 0.083(3) 1 d PD E 2
C31S C 0.1818(8) 0.7470(8) 0.6637(5) 0.0177(11) Uiso 0.083(3) 1 d PGD E 2
C32S C 0.1091(10) 0.7788(12) 0.6644(6) 0.0177(11) Uiso 0.083(3) 1 d PGD E 2
H32S H 0.0863 0.7848 0.6921 0.021 Uiso 0.083(3) 1 calc PR E 2
C33S C 0.0699(12) 0.8019(14) 0.6245(7) 0.0177(11) Uiso 0.083(3) 1 d PGD E 2
H33S H 0.0202 0.8236 0.6250 0.021 Uiso 0.083(3) 1 calc PR E 2
C34S C 0.1034(13) 0.7931(12) 0.5839(6) 0.0177(11) Uiso 0.083(3) 1 d PGD E 2
H34S H 0.0765 0.8088 0.5567 0.021 Uiso 0.083(3) 1 calc PR E 2
C35S C 0.1760(14) 0.7613(14) 0.5832(5) 0.0177(11) Uiso 0.083(3) 1 d PGD E 2
H35S H 0.1989 0.7553 0.5555 0.021 Uiso 0.083(3) 1 calc PR E 2
C36S C 0.2153(11) 0.7382(12) 0.6231(5) 0.0177(11) Uiso 0.083(3) 1 d PGD E 2
H36S H 0.2650 0.7165 0.6226 0.021 Uiso 0.083(3) 1 calc PR E 2
Cl2 Cl 0.26106(8) 0.77151(7) 0.78331(4) 0.0296(3) Uani 0.67 1 d PD F 1
C7S C 0.31657(16) 0.74619(17) 0.83108(8) 0.0236(12) Uiso 0.67 1 d PGD F 1
C8S C 0.28251(18) 0.7494(2) 0.87184(9) 0.0274(11) Uiso 0.67 1 d PGD F 1
H8S H 0.2303 0.7663 0.8728 0.033 Uiso 0.67 1 calc PR F 1
C9S C 0.3248(3) 0.7281(3) 0.91124(8) 0.0424(15) Uiso 0.67 1 d PGD F 1
H9S H 0.3016 0.7303 0.9391 0.051 Uiso 0.67 1 calc PR F 1
C10S C 0.4012(3) 0.7035(3) 0.90986(11) 0.053(2) Uiso 0.67 1 d PGD F 1
H10S H 0.4302 0.6889 0.9368 0.064 Uiso 0.67 1 calc PR F 1
C11S C 0.4353(2) 0.7002(3) 0.86910(14) 0.055(2) Uiso 0.67 1 d PGD F 1
H11S H 0.4875 0.6834 0.8682 0.066 Uiso 0.67 1 calc PR F 1
C12S C 0.39298(18) 0.7216(2) 0.82970(11) 0.0479(18) Uiso 0.67 1 d PGD F 1
H12S H 0.4163 0.7193 0.8018 0.057 Uiso 0.67 1 calc PR F 1
Cl3 Cl 0.2399(4) 0.7732(4) 0.9117(3) 0.0649(15) Uiso 0.18 1 d PD G 2
C13S C 0.3189(4) 0.7464(4) 0.8843(2) 0.0177(11) Uiso 0.18 1 d PGD G 2
C14S C 0.3791(5) 0.7119(5) 0.9089(3) 0.0177(11) Uiso 0.18 1 d PGD G 2
H14S H 0.3753 0.7030 0.9400 0.021 Uiso 0.18 1 calc PR G 2
C15S C 0.4447(5) 0.6903(6) 0.8881(4) 0.0177(11) Uiso 0.18 1 d PGD G 2
H15S H 0.4859 0.6667 0.9049 0.021 Uiso 0.18 1 calc PR G 2
C16S C 0.4502(5) 0.7032(6) 0.8426(4) 0.0177(11) Uiso 0.18 1 d PGD G 2
H16S H 0.4951 0.6885 0.8283 0.021 Uiso 0.18 1 calc PR G 2
C17S C 0.3900(6) 0.7377(7) 0.8180(3) 0.0177(11) Uiso 0.18 1 d PGD G 2
H17S H 0.3938 0.7466 0.7869 0.021 Uiso 0.18 1 calc PR G 2
C18S C 0.3244(5) 0.7593(6) 0.8389(2) 0.0177(11) Uiso 0.18 1 d PGD G 2
H18S H 0.2832 0.7829 0.8221 0.021 Uiso 0.18 1 calc PR G 2
Cl4 Cl 0.3345(6) 0.7004(5) 0.9525(3) 0.0649(15) Uiso 0.15 1 d PD H 3
C19S C 0.3598(5) 0.7168(4) 0.8992(3) 0.0177(11) Uiso 0.15 1 d PGD H 3
C20S C 0.4363(5) 0.7020(7) 0.8889(3) 0.0177(11) Uiso 0.15 1 d PGD H 3
H20S H 0.4733 0.6836 0.9112 0.021 Uiso 0.15 1 calc PR H 3
C21S C 0.4587(7) 0.7141(9) 0.8458(4) 0.0177(11) Uiso 0.15 1 d PGD H 3
H21S H 0.5110 0.7040 0.8387 0.021 Uiso 0.15 1 calc PR H 3
C22S C 0.4046(8) 0.7410(7) 0.8131(3) 0.0177(11) Uiso 0.15 1 d PGD H 3
H22S H 0.4199 0.7493 0.7836 0.021 Uiso 0.15 1 calc PR H 3
C23S C 0.3281(8) 0.7558(8) 0.8234(3) 0.0177(11) Uiso 0.15 1 d PGD H 3
H23S H 0.2911 0.7742 0.8010 0.021 Uiso 0.15 1 calc PR H 3
C24S C 0.3057(6) 0.7437(7) 0.8665(3) 0.0177(11) Uiso 0.15 1 d PGD H 3
H24S H 0.2534 0.7538 0.8735 0.021 Uiso 0.15 1 calc PR H 3

loop_
_atom_site_aniso_label
_atom_site_aniso_U_11
_atom_site_aniso_U_22
_atom_site_aniso_U_33
_atom_site_aniso_U_23
_atom_site_aniso_U_13
_atom_site_aniso_U_12
Hg1 0.01977(8) 0.01575(8) 0.02674(8) 0.00208(4) 0.00462(5) 0.00002(4)
S1 0.0317(5) 0.0204(4) 0.0195(4) 0.0027(3) -0.0030(3) -0.0113(3)
S2 0.0360(5) 0.0226(4) 0.0197(4) 0.0031(3) 0.0018(3) -0.0077(4)
S3 0.0397(5) 0.0209(4) 0.0225(4) -0.0005(3) -0.0072(4) 0.0125(4)
S4 0.0279(4) 0.0209(4) 0.0175(4) -0.0024(3) -0.0035(3) 0.0051(3)
C1 0.0183(15) 0.0159(15) 0.0188(14) -0.0013(11) -0.0046(11) 0.0026(12)
N1 0.0321(16) 0.0228(15) 0.0175(13) -0.0017(11) -0.0036(12) 0.0107(13)
C3 0.0275(18) 0.0206(16) 0.0203(15) -0.0047(13) 0.0000(13) 0.0002(13)
C7 0.032(2) 0.0214(17) 0.0312(19) -0.0011(14) 0.0005(15) -0.0026(15)
C11 0.047(3) 0.033(2) 0.040(2) -0.0111(18) -0.020(2) 0.0045(19)
C4 0.0230(17) 0.0204(16) 0.0260(17) 0.0029(13) 0.0008(13) 0.0005(13)
C8 0.0228(17) 0.0262(18) 0.0259(17) 0.0002(14) 0.0040(13) -0.0008(14)
C12 0.044(2) 0.030(2) 0.0283(19) 0.0056(16) -0.0087(17) 0.0073(18)
C2 0.0174(15) 0.0192(16) 0.0219(15) 0.0060(12) -0.0023(12) -0.0017(12)
N2 0.0217(14) 0.0137(13) 0.0222(13) 0.0039(10) -0.0004(11) -0.0032(10)
C5 0.0278(18) 0.0134(15) 0.0273(17) -0.0011(13) 0.0056(14) 0.0003(13)
C9 0.0271(18) 0.0224(17) 0.0266(17) -0.0047(14) 0.0016(14) -0.0028(14)
C13 0.047(3) 0.038(2) 0.038(2) -0.0081(19) -0.0110(19) -0.015(2)
C6 0.0227(16) 0.0192(16) 0.0207(15) 0.0045(12) 0.0018(12) -0.0032(13)
C10 0.041(2) 0.028(2) 0.037(2) 0.0087(17) 0.0014(18) 0.0125(17)
C14 0.059(3) 0.027(2) 0.036(2) 0.0093(17) -0.019(2) -0.006(2)
N1K 0.0142(13) 0.0195(14) 0.0181(14) 0.0022(10) 0.0035(11) 0.0012(10)
C1K 0.0205(16) 0.0153(15) 0.0258(16) -0.0010(12) 0.0051(13) -0.0041(12)
C2K 0.0214(16) 0.0163(15) 0.0248(16) 0.0050(12) 0.0066(13) 0.0050(12)
C3K 0.0184(18) 0.049(3) 0.0210(18) 0.0037(15) 0.0001(14) 0.0031(15)
C101 0.0540(19) 0.0427(19) 0.0307(17) 0.0113(14) -0.0116(14) 0.0239(14)
C102 0.0245(17) 0.0306(16) 0.0410(15) 0.0007(13) -0.0014(13) 0.0113(13)
C103 0.0071(15) 0.0449(16) 0.0400(16) -0.0032(12) 0.0017(13) -0.0058(12)
C104 0.0605(18) 0.0169(17) 0.0533(17) -0.0136(14) 0.0005(14) -0.0098(16)
C105 0.0391(18) 0.0566(18) 0.0124(15) -0.0063(14) -0.0027(13) 0.0010(13)
C106 0.0597(18) 0.0156(17) 0.0564(18) 0.0069(15) -0.0008(14) 0.0119(15)
C107 0.0169(17) 0.0548(17) 0.0343(16) 0.0015(12) 0.0135(14) -0.0037(13)
C108 0.0317(18) 0.0489(17) 0.0207(17) -0.0064(12) -0.0091(13) -0.0032(14)
C109 0.0177(16) 0.0371(16) 0.0433(15) -0.0047(13) -0.0022(12) -0.0169(13)
C110 0.0295(16) 0.0349(17) 0.0395(15) -0.0110(13) 0.0026(13) 0.0174(13)
C111 0.0358(19) 0.0495(18) 0.0387(16) 0.0117(13) 0.0155(13) -0.0186(15)
C112 0.0230(16) 0.0517(18) 0.0313(16) -0.0077(12) 0.0122(12) 0.0136(13)
C113 0.0339(17) 0.0338(17) 0.0475(17) 0.0057(13) 0.0059(15) -0.0241(12)
C114 0.0140(15) 0.0402(16) 0.0324(15) -0.0004(12) -0.0065(12) 0.0075(12)
C115 0.0318(17) 0.0431(18) 0.0315(16) -0.0107(13) -0.0102(13) -0.0165(13)
C116 0.0432(16) 0.0580(17) 0.0191(16) -0.0009(14) 0.0181(14) -0.0057(14)
C117 0.0550(17) 0.0422(18) 0.0224(17) 0.0162(14) 0.0044(13) 0.0028(14)
C118 0.0447(15) 0.0390(18) 0.0274(16) -0.0192(13) 0.0063(13) 0.0048(13)
C119 0.0273(17) 0.0479(17) 0.0237(15) 0.0049(13) -0.0122(12) 0.0082(13)
C120 0.0505(16) 0.0444(18) 0.0199(16) -0.0190(13) 0.0007(13) -0.0024(14)
C121 0.0160(17) 0.0562(18) 0.0456(18) -0.0037(13) -0.0123(13) 0.0176(14)
C122 0.0315(17) 0.0512(17) 0.0237(16) -0.0113(13) 0.0125(12) 0.0081(13)
C123 0.0334(19) 0.0408(18) 0.0513(16) -0.0023(14) -0.0021(14) 0.0266(14)
C124 0.0528(19) 0.0223(18) 0.0558(18) 0.0111(16) 0.0027(14) -0.0161(14)
C125 0.0483(17) 0.0205(18) 0.0503(17) -0.0120(15) -0.0014(13) 0.0065(15)
C126 0.0438(15) 0.0498(19) 0.0233(16) -0.0223(14) -0.0019(13) -0.0024(14)
C127 0.0154(16) 0.0532(19) 0.0515(17) -0.0057(14) -0.0054(13) -0.0143(14)
C128 0.068(2) 0.0321(18) 0.0396(18) 0.0280(12) 0.0101(16) -0.0011(14)
C129 0.0278(17) 0.0591(19) 0.0450(17) 0.0030(15) 0.0162(13) -0.0176(15)
C130 0.0592(18) 0.0238(18) 0.0527(18) 0.0209(14) 0.0018(14) -0.0040(16)
C131 0.0104(16) 0.0618(18) 0.0524(18) -0.0049(14) -0.0027(15) -0.0002(15)
C132 0.0623(18) 0.0498(19) 0.0228(17) 0.0177(15) -0.0018(14) 0.0155(15)
C133 0.0411(16) 0.0191(17) 0.0611(19) 0.0083(14) 0.0059(13) -0.0072(15)
C134 0.0539(16) 0.0420(19) 0.0291(16) -0.0194(14) 0.0117(14) 0.0136(14)
C135 0.0475(18) 0.0334(17) 0.0250(15) 0.0130(13) -0.0048(13) 0.0093(13)
C136 0.0154(17) 0.0727(19) 0.0471(17) -0.0032(15) 0.0154(15) 0.0023(15)
C137 0.0353(17) 0.0257(17) 0.0386(17) 0.0091(12) -0.0029(12) 0.0104(12)
C138 0.052(2) 0.041(2) 0.047(2) -0.0163(14) 0.0022(14) 0.0184(15)
C139 0.0425(16) 0.0156(16) 0.0506(17) 0.0043(14) 0.0016(13) 0.0038(13)
C140 0.0366(18) 0.043(2) 0.0444(18) -0.0216(13) -0.0076(13) -0.0134(13)
C141 0.0442(17) 0.0225(18) 0.0597(18) -0.0127(14) -0.0002(14) -0.0103(15)
C142 0.0447(18) 0.0529(19) 0.0310(17) 0.0077(15) 0.0165(13) -0.0098(14)
C143 0.0420(18) 0.0308(19) 0.0441(18) -0.0165(13) 0.0000(13) 0.0113(13)
C144 0.0240(16) 0.0428(19) 0.0504(17) 0.0003(13) 0.0048(14) -0.0207(12)
C145 0.0285(17) 0.055(2) 0.0397(17) -0.0126(15) -0.0129(13) -0.0122(14)
C146 0.0327(17) 0.0605(18) 0.0276(18) -0.0096(14) -0.0130(13) 0.0029(15)
C147 0.0433(17) 0.0536(17) 0.0118(15) 0.0057(12) 0.0154(14) -0.0018(13)
C148 0.0358(18) 0.049(2) 0.0506(16) -0.0174(14) 0.0046(15) 0.0261(15)
C149 0.0499(17) 0.0538(18) 0.0108(15) 0.0048(14) 0.0058(14) 0.0029(13)
C150 0.0535(18) 0.0360(18) 0.0369(17) 0.0226(13) 0.0169(15) -0.0060(13)
C151 0.0517(18) 0.0588(18) 0.0117(16) 0.0062(14) 0.0017(15) 0.0108(13)
C152 0.0311(19) 0.0604(19) 0.0323(16) -0.0009(15) -0.0203(13) 0.0173(14)
C153 0.0510(19) 0.0325(18) 0.0349(17) -0.0211(12) -0.0001(14) -0.0121(13)
C154 0.0462(19) 0.0316(19) 0.0482(19) 0.0057(14) -0.0064(14) 0.0245(13)
C155 0.0521(19) 0.0484(19) 0.0296(17) 0.0157(14) 0.0143(13) -0.0104(14)
C156 0.0341(17) 0.0642(18) 0.0272(17) -0.0135(15) 0.0180(12) 0.0099(13)
C157 0.0398(17) 0.0221(17) 0.0627(18) -0.0001(16) 0.0036(13) -0.0176(13)
C158 0.0663(19) 0.0192(18) 0.0551(18) -0.0051(16) -0.0008(15) 0.0096(16)
C159 0.0281(18) 0.069(2) 0.0396(19) -0.0102(14) 0.0147(13) 0.0180(15)
C160 0.0388(17) 0.0658(19) 0.0148(15) -0.0115(15) -0.0078(13) 0.0039(13)
C201 0.0358(16) 0.0184(16) 0.0441(16) -0.0020(12) -0.0009(13) -0.0143(12)
C202 0.0267(16) 0.0622(19) 0.0162(15) -0.0012(13) -0.0117(12) 0.0019(14)
C203 0.0066(14) 0.0399(15) 0.0431(16) -0.0036(12) -0.0089(12) -0.0034(13)
C204 0.0492(16) 0.0158(15) 0.0325(16) 0.0081(12) 0.0065(13) -0.0123(12)
C205 0.0082(15) 0.0666(18) 0.0336(15) -0.0071(13) -0.0083(12) -0.0039(15)
C206 0.0331(14) 0.0409(15) 0.0139(14) -0.0046(12) 0.0128(11) 0.0021(12)
C207 0.0343(15) 0.0205(14) 0.0220(14) -0.0117(11) -0.0059(11) -0.0012(11)
C208 0.0116(15) 0.0598(16) 0.0340(16) 0.0023(13) 0.0145(12) -0.0032(13)
C209 0.0221(16) 0.0346(15) 0.0326(16) -0.0046(12) -0.0139(12) -0.0057(12)
C210 0.0173(16) 0.0364(18) 0.0523(16) -0.0049(12) 0.0024(14) 0.0160(12)
C211 0.0386(15) 0.0292(17) 0.0309(15) -0.0075(13) 0.0034(12) 0.0195(12)
C212 0.0257(15) 0.0337(15) 0.0242(16) 0.0016(11) -0.0178(12) 0.0005(12)
C213 0.0387(15) 0.0270(14) 0.0108(13) -0.0062(11) -0.0017(12) 0.0047(11)
C214 0.0107(15) 0.0633(17) 0.0308(14) 0.0058(13) -0.0067(11) 0.0119(14)
C215 0.0121(15) 0.0375(17) 0.0512(16) 0.0014(12) 0.0055(13) -0.0093(12)
C216 0.0410(16) 0.0303(17) 0.0412(16) -0.0162(13) 0.0060(13) 0.0148(13)
C217 0.0464(15) 0.0150(15) 0.0289(15) -0.0064(12) 0.0029(12) 0.0060(13)
C218 0.0492(17) 0.0103(15) 0.0373(15) -0.0025(12) 0.0037(12) -0.0022(13)
C219 0.0133(15) 0.0509(16) 0.0440(17) 0.0005(14) 0.0167(13) -0.0013(13)
C220 0.0108(14) 0.0380(15) 0.0416(16) 0.0046(12) -0.0072(12) 0.0095(13)
C221 0.0384(15) 0.0272(14) 0.0127(15) 0.0003(11) -0.0083(12) 0.0025(11)
C222 0.0506(17) 0.0103(15) 0.0412(15) 0.0014(13) 0.0051(13) -0.0033(14)
C223 0.0388(16) 0.0305(18) 0.0431(16) -0.0119(13) -0.0012(13) -0.0252(13)
C224 0.0360(16) 0.0445(19) 0.0244(15) 0.0149(13) -0.0034(12) 0.0190(12)
C225 0.0424(16) 0.0422(16) 0.0106(14) 0.0109(12) 0.0090(12) 0.0017(12)
C226 0.0212(17) 0.0619(18) 0.0263(16) -0.0081(14) -0.0101(12) -0.0071(13)
C227 0.0320(16) 0.0474(18) 0.0316(16) -0.0177(13) -0.0057(13) -0.0160(13)
C228 0.0399(16) 0.0437(16) 0.0129(14) -0.0118(13) 0.0045(12) -0.0006(12)
C229 0.0459(16) 0.0217(17) 0.0302(15) 0.0139(12) 0.0060(12) -0.0018(13)
C230 0.0347(16) 0.0290(16) 0.0402(16) 0.0119(13) 0.0164(13) -0.0104(13)
C231 0.0390(16) 0.0492(17) 0.0086(14) -0.0014(13) -0.0005(13) 0.0014(12)
C232 0.0364(15) 0.0219(15) 0.0346(16) 0.0119(12) -0.0038(13) 0.0115(11)
C233 0.0456(16) 0.0201(14) 0.0237(15) 0.0125(11) 0.0024(12) -0.0025(13)
C234 0.0385(15) 0.0303(14) 0.0117(13) 0.0088(11) 0.0014(12) -0.0018(11)
C235 0.0224(15) 0.0333(15) 0.0321(16) 0.0091(12) -0.0107(12) 0.0119(11)
C236 0.0448(16) 0.0171(16) 0.0464(17) 0.0048(13) 0.0000(13) 0.0128(14)
C237 0.0432(16) 0.0331(17) 0.0203(15) 0.0160(11) 0.0024(12) 0.0067(13)
C238 0.0336(15) 0.0443(16) 0.0198(15) 0.0038(14) 0.0122(12) -0.0029(13)
C239 0.0346(18) 0.0396(19) 0.0352(15) 0.0001(14) 0.0016(12) 0.0224(13)
C240 0.0259(17) 0.0584(18) 0.0213(15) 0.0103(13) -0.0083(12) 0.0168(12)
C241 0.0309(15) 0.0259(15) 0.0351(16) -0.0088(12) -0.0067(13) -0.0083(12)
C242 0.0360(18) 0.0228(16) 0.0475(16) -0.0062(13) 0.0038(12) 0.0170(12)
C243 0.0151(15) 0.0577(16) 0.0305(15) -0.0057(13) 0.0089(12) 0.0118(13)
C244 0.0476(16) 0.0126(15) 0.0376(14) 0.0064(12) 0.0056(12) 0.0045(13)
C245 0.0317(17) 0.0443(19) 0.0361(17) -0.0161(12) 0.0153(12) 0.0100(13)
C246 0.0518(16) 0.0201(16) 0.0330(16) -0.0162(12) 0.0054(13) -0.0008(13)
C247 0.0254(16) 0.0453(18) 0.0263(15) -0.0101(12) 0.0114(11) 0.0120(12)
C248 0.0386(16) 0.0358(17) 0.0215(15) -0.0185(11) -0.0010(12) -0.0080(13)
C249 0.0262(17) 0.0394(17) 0.0488(16) -0.0033(14) 0.0045(12) -0.0239(13)
C250 0.0174(15) 0.0506(19) 0.0382(15) 0.0026(12) -0.0005(13) 0.0217(12)
C251 0.0337(15) 0.0475(17) 0.0229(16) -0.0119(13) 0.0170(12) 0.0006(13)
C252 0.0184(16) 0.0494(16) 0.0431(17) -0.0083(14) 0.0122(13) 0.0102(13)
C253 0.0426(16) 0.0284(18) 0.0387(16) 0.0087(13) 0.0015(13) 0.0202(14)
C254 0.0549(18) 0.0144(16) 0.0390(15) -0.0099(13) 0.0047(13) -0.0107(14)
C255 0.0366(15) 0.0309(16) 0.0405(16) 0.0051(13) 0.0151(13) -0.0212(12)
C256 0.0287(17) 0.0452(18) 0.0325(16) 0.0040(13) 0.0143(12) -0.0101(13)
C257 0.0246(17) 0.0267(16) 0.0491(16) 0.0055(13) 0.0054(12) -0.0151(12)
C258 0.0349(15) 0.0494(17) 0.0261(17) 0.0071(14) 0.0190(12) -0.0021(13)
C259 0.0152(16) 0.0542(19) 0.0450(15) -0.0028(13) 0.0059(14) -0.0131(14)
C260 0.0324(17) 0.0411(18) 0.0374(17) 0.0065(12) 0.0206(12) -0.0065(13)
C301 0.0142(18) 0.0547(18) 0.052(2) -0.0006(16) 0.0200(15) -0.0086(16)
C302 0.0136(19) 0.055(2) 0.0585(19) -0.0079(15) 0.0046(17) -0.0162(15)
C303 0.0136(18) 0.0543(18) 0.0409(19) -0.0042(15) 0.0152(14) 0.0093(15)
C304 0.035(2) 0.044(2) 0.0408(19) 0.0071(14) 0.0289(14) -0.0103(15)
C305 0.029(2) 0.036(2) 0.060(2) -0.0058(17) 0.0118(15) -0.0245(15)
C306 0.0125(19) 0.062(2) 0.047(2) -0.0135(16) -0.0111(15) -0.0049(18)
C307 0.0123(18) 0.061(2) 0.0385(18) -0.0018(15) -0.0091(14) 0.0133(17)
C308 0.0152(18) 0.051(2) 0.0420(17) -0.0026(14) 0.0017(15) 0.0205(15)
C309 0.0279(19) 0.045(2) 0.0276(18) -0.0067(13) 0.0186(13) 0.0119(14)
C310 0.0359(18) 0.0464(19) 0.0177(17) -0.0042(15) 0.0189(14) 0.0071(14)
C311 0.0415(19) 0.0465(19) 0.0261(19) 0.0090(16) 0.0256(14) -0.0008(15)
C312 0.041(2) 0.031(2) 0.052(2) 0.0078(16) 0.0235(16) -0.0149(15)
C313 0.029(3) 0.069(2) 0.032(2) -0.0206(18) -0.0166(15) -0.0074(17)
C314 0.029(2) 0.064(2) 0.0241(19) 0.0077(16) -0.0117(14) 0.0232(16)
C315 0.0402(19) 0.0290(19) 0.0335(17) -0.0099(14) 0.0149(15) 0.0161(15)
C316 0.044(2) 0.049(2) 0.0094(16) -0.0091(15) 0.0018(15) 0.0052(16)
C317 0.045(3) 0.044(2) 0.0298(19) 0.0177(17) 0.0030(19) 0.0254(17)
C318 0.052(2) 0.022(2) 0.035(2) -0.0168(15) 0.0116(17) 0.0015(17)
C319 0.044(2) 0.044(2) 0.023(2) -0.0212(16) 0.0030(16) -0.0063(17)
C320 0.054(2) 0.048(2) 0.0134(18) 0.0176(15) 0.0115(16) 0.0106(16)
C321 0.055(3) 0.037(2) 0.030(2) 0.0209(15) 0.0096(19) 0.0101(19)
C322 0.053(2) 0.025(2) 0.045(2) 0.0167(16) 0.0181(16) -0.0027(16)
C323 0.043(2) 0.036(2) 0.055(2) -0.0200(16) 0.0074(18) -0.0244(17)
C324 0.053(2) 0.019(2) 0.055(2) -0.011(2) 0.019(2) -0.0108(18)
C325 0.059(3) 0.014(2) 0.055(2) 0.0062(19) 0.0206(18) 0.003(2)
C326 0.049(3) 0.029(2) 0.041(2) 0.0109(16) 0.0072(19) 0.0221(18)
C327 0.043(2) 0.060(2) 0.0078(17) -0.0025(18) -0.0035(18) 0.0128(16)
C328 0.030(3) 0.070(2) 0.0172(19) -0.0054(15) -0.0172(14) 0.0125(19)
C329 0.036(2) 0.033(2) 0.0405(18) 0.0003(15) 0.0079(14) 0.0226(15)
C330 0.035(3) 0.052(2) 0.039(2) -0.0265(17) -0.0027(18) -0.0170(17)
Cl1 0.0338(5) 0.0259(5) 0.0210(4) -0.0015(3) 0.0069(3) -0.0075(4)
C1S 0.032(2) 0.0153(16) 0.0194(16) -0.0027(13) 0.0040(14) -0.0094(14)
C2S 0.028(2) 0.024(2) 0.036(2) -0.0059(17) 0.0033(17) -0.0034(17)
C3S 0.055(3) 0.020(2) 0.031(2) 0.0060(17) -0.007(2) -0.0028(19)
C4S 0.072(3) 0.021(2) 0.0196(18) 0.0023(15) 0.006(2) -0.004(2)
C5S 0.047(3) 0.022(2) 0.027(2) -0.0031(16) 0.0159(18) -0.0026(18)
C6S 0.037(2) 0.0183(18) 0.0256(19) -0.0001(15) 0.0069(16) 0.0012(16)
Cl2 0.0352(7) 0.0283(7) 0.0239(6) 0.0106(5) -0.0047(5) -0.0068(5)

loop_
_atom_type_symbol
_atom_type_description
_atom_type_scat_dispersion_real
_atom_type_scat_dispersion_imag
_atom_type_scat_source
C C 0.0033 0.0016 'International Tables Vol C Tables 4.2.6.8 and 6.1.1.4'
H H 0.0000 0.0000 'International Tables Vol C Tables 4.2.6.8 and 6.1.1.4'
N N 0.0061 0.0033 'International Tables Vol C Tables 4.2.6.8 and 6.1.1.4'
S S 0.1246 0.1234 'International Tables Vol C Tables 4.2.6.8 and 6.1.1.4'
Cl Cl 0.1484 0.1585 'International Tables Vol C Tables 4.2.6.8 and 6.1.1.4'
Hg Hg -2.3894 9.2266 'International Tables Vol C Tables 4.2.6.8 and 6.1.1.4'

loop_
_geom_angle_atom_site_label_1
_geom_angle_atom_site_label_2
_geom_angle_atom_site_label_3
_geom_angle
_geom_angle_site_symmetry_1
_geom_angle_site_symmetry_3
S4 Hg1 N1K 114.31(7) . .
S4 Hg1 S1 141.09(3) . .
N1K Hg1 S1 99.02(7) . .
S4 Hg1 S2 118.08(3) . .
N1K Hg1 S2 103.92(7) . .
S1 Hg1 S2 69.02(3) . .
S4 Hg1 S3 66.51(3) . .
N1K Hg1 S3 91.50(7) . .
S1 Hg1 S3 94.32(3) . .
S2 Hg1 S3 158.64(3) . .
C2 S1 Hg1 87.51(11) . .
C2 S2 Hg1 81.47(12) . .
C1 S3 Hg1 78.35(12) . .
C1 S4 Hg1 93.84(11) . .
N1 C1 S3 122.0(3) . .
N1 C1 S4 118.0(2) . .
S3 C1 S4 119.89(19) . .
C1 N1 C4 123.0(3) . .
C1 N1 C3 119.9(3) . .
C4 N1 C3 117.1(3) . .
N1 C3 C7 113.1(3) . .
N1 C3 H3A 109.0 . .
C7 C3 H3A 109.0 . .
N1 C3 H3B 109.0 . .
C7 C3 H3B 109.0 . .
H3A C3 H3B 107.8 . .
C3 C7 C11 112.2(4) . .
C3 C7 H7A 109.2 . .
C11 C7 H7A 109.2 . .
C3 C7 H7B 109.2 . .
C11 C7 H7B 109.2 . .
H7A C7 H7B 107.9 . .
C7 C11 H11A 109.5 . .
C7 C11 H11B 109.5 . .
H11A C11 H11B 109.5 . .
C7 C11 H11C 109.5 . .
H11A C11 H11C 109.5 . .
H11B C11 H11C 109.5 . .
N1 C4 C8 111.8(3) . .
N1 C4 H4A 109.3 . .
C8 C4 H4A 109.3 . .
N1 C4 H4B 109.3 . .
C8 C4 H4B 109.3 . .
H4A C4 H4B 107.9 . .
C4 C8 C12 109.9(3) . .
C4 C8 H8A 109.7 . .
C12 C8 H8A 109.7 . .
C4 C8 H8B 109.7 . .
C12 C8 H8B 109.7 . .
H8A C8 H8B 108.2 . .
C8 C12 H12A 109.5 . .
C8 C12 H12B 109.5 . .
H12A C12 H12B 109.5 . .
C8 C12 H12C 109.5 . .
H12A C12 H12C 109.5 . .
H12B C12 H12C 109.5 . .
N2 C2 S1 119.5(3) . .
N2 C2 S2 120.4(3) . .
S1 C2 S2 120.1(2) . .
C2 N2 C6 121.5(3) . .
C2 N2 C5 121.8(3) . .
C6 N2 C5 116.7(3) . .
N2 C5 C9 111.4(3) . .
N2 C5 H5A 109.3 . .
C9 C5 H5A 109.3 . .
N2 C5 H5B 109.3 . .
C9 C5 H5B 109.3 . .
H5A C5 H5B 108.0 . .
C13 C9 C5 109.9(3) . .
C13 C9 H9A 109.7 . .
C5 C9 H9A 109.7 . .
C13 C9 H9B 109.7 . .
C5 C9 H9B 109.7 . .
H9A C9 H9B 108.2 . .
C9 C13 H13A 109.5 . .
C9 C13 H13B 109.5 . .
H13A C13 H13B 109.5 . .
C9 C13 H13C 109.5 . .
H13A C13 H13C 109.5 . .
H13B C13 H13C 109.5 . .
N2 C6 C10 112.1(3) . .
N2 C6 H6A 109.2 . .
C10 C6 H6A 109.2 . .
N2 C6 H6B 109.2 . .
C10 C6 H6B 109.2 . .
H6A C6 H6B 107.9 . .
C14 C10 C6 111.5(4) . .
C14 C10 H10A 109.3 . .
C6 C10 H10A 109.3 . .
C14 C10 H10B 109.3 . .
C6 C10 H10B 109.3 . .
H10A C10 H10B 108.0 . .
C10 C14 H14A 109.5 . .
C10 C14 H14B 109.5 . .
H14A C14 H14B 109.5 . .
C10 C14 H14C 109.5 . .
H14A C14 H14C 109.5 . .
H14B C14 H14C 109.5 . .
C2K N1K C3K 109.6(3) . .
C2K N1K C1K 109.3(3) . .
C3K N1K C1K 109.9(3) . .
C2K N1K Hg1 113.2(2) . .
C3K N1K Hg1 103.5(2) . .
C1K N1K Hg1 111.3(2) . .
N1K C1K C2K 112.0(3) . 3_556
N1K C1K H1K1 109.2 . .
C2K C1K H1K1 109.2 3_556 .
N1K C1K H1K2 109.2 . .
C2K C1K H1K2 109.2 3_556 .
H1K1 C1K H1K2 107.9 . .
N1K C2K C1K 112.3(3) . 3_556
N1K C2K H2K1 109.1 . .
C1K C2K H2K1 109.1 3_556 .
N1K C2K H2K2 109.1 . .
C1K C2K H2K2 109.1 3_556 .
H2K1 C2K H2K2 107.9 . .
N1K C3K H3K1 109.5 . .
N1K C3K H3K2 109.5 . .
H3K1 C3K H3K2 109.5 . .
N1K C3K H3K3 109.5 . .
H3K1 C3K H3K3 109.5 . .
H3K2 C3K H3K3 109.5 . .
C132 C101 C154 118.9(5) . .
C132 C101 C152 121.3(5) . .
C154 C101 C152 107.8(4) . .
C110 C102 C114 120.7(4) . .
C110 C102 C137 118.5(4) . .
C114 C102 C137 109.3(4) . .
C114 C103 C107 119.4(4) . .
C114 C103 C109 119.1(4) . .
C107 C103 C109 109.9(4) . .
C153 C104 C124 120.3(5) . .
C153 C104 C158 120.7(5) . .
C124 C104 C158 106.7(4) . .
C149 C105 C120 120.2(4) . .
C149 C105 C108 120.5(4) . .
C120 C105 C108 107.9(4) . .
C154 C106 C158 121.1(5) . .
C154 C106 C130 119.4(5) . .
C158 C106 C130 106.2(4) . .
C112 C107 C103 120.2(4) . .
C112 C107 C111 121.9(5) . .
C103 C107 C111 106.2(4) . .
C119 C108 C115 119.4(4) . .
C119 C108 C105 119.9(4) . .
C115 C108 C105 108.6(4) . .
C115 C109 C103 119.4(4) . .
C115 C109 C113 119.2(4) . .
C103 C109 C113 108.8(4) . .
C102 C110 C112 119.6(4) . .
C102 C110 C143 121.5(4) . .
C112 C110 C143 106.9(4) . .
C155 C111 C113 120.8(5) . .
C155 C111 C107 118.0(5) . .
C113 C111 C107 108.9(4) . .
C107 C112 C110 120.3(4) . .
C107 C112 C122 119.7(4) . .
C110 C112 C122 108.3(4) . .
C124 C113 C109 120.6(4) . .
C124 C113 C111 120.7(4) . .
C109 C113 C111 106.1(4) . .
C103 C114 C102 119.8(4) . .
C103 C114 C119 120.7(4) . .
C102 C114 C119 107.7(4) . .
C109 C115 C108 120.7(4) . .
C109 C115 C153 119.1(4) . .
C108 C115 C153 107.8(4) . .
C156 C116 C149 120.0(5) . .
C156 C116 C142 122.7(5) . .
C149 C116 C142 105.7(4) . .
C135 C117 C150 120.2(4) . .
C135 C117 C149 119.7(4) . .
C150 C117 C149 108.4(4) . .
C126 C118 C122 120.7(5) . .
C126 C118 C143 121.3(4) . .
C122 C118 C143 106.3(4) . .
C108 C119 C114 120.6(4) . .
C108 C119 C135 118.7(4) . .
C114 C119 C135 108.1(4) . .
C134 C120 C105 119.9(5) . .
C134 C120 C153 120.2(4) . .
C105 C120 C153 107.6(4) . .
C131 C121 C123 121.6(5) . .
C131 C121 C152 119.1(5) . .
C123 C121 C152 107.3(5) . .
C147 C122 C118 120.3(4) . .
C147 C122 C112 118.4(4) . .
C118 C122 C112 109.7(4) . .
C148 C123 C121 118.5(5) . .
C148 C123 C154 118.8(5) . .
C121 C123 C154 109.9(4) . .
C113 C124 C130 119.4(5) . .
C113 C124 C104 120.0(4) . .
C130 C124 C104 109.3(5) . .
C143 C125 C139 120.4(4) . .
C143 C125 C141 120.5(5) . .
C139 C125 C141 107.3(4) . .
C118 C126 C160 121.2(5) . .
C118 C126 C140 118.1(4) . .
C160 C126 C140 108.6(4) . .
C145 C127 C144 118.4(5) . .
C145 C127 C131 120.1(5) . .
C144 C127 C131 109.3(4) . .
C130 C128 C132 120.0(5) . .
C130 C128 C155 120.2(5) . .
C132 C128 C155 107.7(5) . .
C142 C129 C144 120.8(5) . .
C142 C129 C136 118.5(5) . .
C144 C129 C136 108.7(4) . .
C128 C130 C124 120.3(5) . .
C128 C130 C106 118.7(5) . .
C124 C130 C106 109.3(5) . .
C121 C131 C127 120.1(5) . .
C121 C131 C136 119.0(5) . .
C127 C131 C136 109.1(5) . .
C101 C132 C128 121.3(5) . .
C101 C132 C151 118.2(5) . .
C128 C132 C151 108.0(5) . .
C150 C133 C157 119.4(4) . .
C150 C133 C139 119.1(4) . .
C157 C133 C139 109.9(4) . .
C120 C134 C156 120.0(5) . .
C120 C134 C138 120.6(5) . .
C156 C134 C138 107.1(4) . .
C117 C135 C137 120.5(4) . .
C117 C135 C119 121.3(4) . .
C137 C135 C119 106.8(4) . .
C159 C136 C131 120.4(5) . .
C159 C136 C129 121.7(5) . .
C131 C136 C129 105.4(5) . .
C139 C137 C135 120.8(4) . .
C139 C137 C102 119.2(4) . .
C135 C137 C102 108.1(4) . .
C158 C138 C148 120.8(5) . .
C158 C138 C134 120.1(5) . .
C148 C138 C134 107.4(5) . .
C137 C139 C133 120.1(4) . .
C137 C139 C125 121.2(4) . .
C133 C139 C125 106.7(4) . .
C141 C140 C145 121.3(5) . .
C141 C140 C126 120.5(4) . .
C145 C140 C126 106.4(5) . .
C140 C141 C157 119.8(5) . .
C140 C141 C125 119.8(5) . .
C157 C141 C125 108.7(4) . .
C129 C142 C150 119.5(5) . .
C129 C142 C116 118.6(5) . .
C150 C142 C116 109.6(4) . .
C125 C143 C110 119.2(4) . .
C125 C143 C118 119.8(4) . .
C110 C143 C118 108.9(4) . .
C157 C144 C127 120.5(4) . .
C157 C144 C129 120.2(4) . .
C127 C144 C129 107.5(5) . .
C127 C145 C146 119.4(5) . .
C127 C145 C140 119.2(5) . .
C146 C145 C140 109.2(4) . .
C152 C146 C145 120.8(5) . .
C152 C146 C160 120.0(5) . .
C145 C146 C160 107.7(4) . .
C122 C147 C155 121.9(5) . .
C122 C147 C151 119.1(4) . .
C155 C147 C151 106.3(4) . .
C123 C148 C159 119.3(5) . .
C123 C148 C138 119.6(5) . .
C159 C148 C138 108.8(4) . .
C105 C149 C117 119.9(4) . .
C105 C149 C116 119.5(5) . .
C117 C149 C116 108.7(4) . .
C142 C150 C133 120.3(5) . .
C142 C150 C117 107.6(4) . .
C133 C150 C117 119.3(4) . .
C160 C151 C132 120.6(5) . .
C160 C151 C147 118.4(4) . .
C132 C151 C147 108.9(5) . .
C146 C152 C121 120.5(5) . .
C146 C152 C101 120.1(5) . .
C121 C152 C101 107.5(4) . .
C104 C153 C115 120.7(4) . .
C104 C153 C120 118.6(5) . .
C115 C153 C120 108.2(4) . .
C106 C154 C101 121.7(5) . .
C106 C154 C123 119.6(5) . .
C101 C154 C123 107.6(5) . .
C111 C155 C147 120.1(5) . .
C111 C155 C128 118.5(5) . .
C147 C155 C128 109.0(5) . .
C116 C156 C134 120.5(4) . .
C116 C156 C159 118.1(5) . .
C134 C156 C159 110.2(5) . .
C144 C157 C141 120.9(5) . .
C144 C157 C133 119.6(5) . .
C141 C157 C133 107.4(4) . .
C138 C158 C106 120.0(5) . .
C138 C158 C104 119.8(5) . .
C106 C158 C104 108.5(5) . .
C136 C159 C148 121.2(5) . .
C136 C159 C156 120.4(5) . .
C148 C159 C156 106.5(5) . .
C151 C160 C126 120.2(4) . .
C151 C160 C146 119.9(5) . .
C126 C160 C146 108.2(5) . .
C257 C201 C218 120.1(4) . .
C257 C201 C241 120.7(4) . .
C218 C201 C241 107.0(4) . .
C231 C202 C226 120.9(4) . .
C231 C202 C240 118.8(4) . .
C226 C202 C240 107.7(4) . .
C215 C203 C220 119.7(4) . .
C215 C203 C209 121.4(4) . .
C220 C203 C209 106.8(3) . .
C255 C204 C222 119.7(4) . .
C255 C204 C233 119.1(4) . .
C222 C204 C233 109.1(4) . .
C259 C205 C214 120.8(4) . .
C259 C205 C226 120.9(5) . .
C214 C205 C226 106.5(4) . .
C247 C206 C213 119.3(4) . .
C247 C206 C238 121.6(4) . .
C213 C206 C238 106.8(3) . .
C213 C207 C241 121.8(4) . .
C213 C207 C217 119.6(4) . .
C241 C207 C217 106.5(3) . .
C243 C208 C259 120.4(4) . .
C243 C208 C256 122.2(4) . .
C259 C208 C256 105.7(4) . .
C241 C209 C212 119.6(4) . .
C241 C209 C203 119.3(4) . .
C212 C209 C203 109.5(4) . .
C220 C210 C252 120.1(4) . .
C220 C210 C242 120.4(4) . .
C252 C210 C242 107.2(4) . .
C217 C211 C247 120.4(4) . .
C217 C211 C239 120.8(4) . .
C247 C211 C239 107.0(4) . .
C221 C212 C209 121.4(4) . .
C221 C212 C235 119.5(4) . .
C209 C212 C235 106.6(4) . .
C207 C213 C206 120.7(3) . .
C207 C213 C221 119.1(4) . .
C206 C213 C221 108.6(4) . .
C250 C214 C205 120.9(4) . .
C250 C214 C240 118.1(4) . .
C205 C214 C240 109.4(4) . .
C203 C215 C219 119.7(4) . .
C203 C215 C257 118.6(4) . .
C219 C215 C257 109.5(4) . .
C246 C216 C245 120.4(4) . .
C246 C216 C242 119.9(4) . .
C245 C216 C242 107.8(4) . .
C211 C217 C218 119.8(4) . .
C211 C217 C207 119.7(4) . .
C218 C217 C207 108.6(4) . .
C244 C218 C201 120.6(4) . .
C244 C218 C217 119.2(4) . .
C201 C218 C217 108.5(4) . .
C252 C219 C215 120.8(4) . .
C252 C219 C260 120.6(4) . .
C215 C219 C260 106.8(4) . .
C210 C220 C203 119.9(4) . .
C210 C220 C235 120.7(4) . .
C203 C220 C235 108.0(4) . .
C212 C221 C234 120.3(4) . .
C212 C221 C213 118.9(4) . .
C234 C221 C213 108.8(4) . .
C254 C222 C204 120.7(4) . .
C254 C222 C236 120.1(4) . .
C204 C222 C236 107.3(4) . .
C249 C223 C254 120.7(4) . .
C249 C223 C227 119.7(5) . .
C254 C223 C227 107.7(4) . .
C240 C224 C237 120.0(4) . .
C240 C224 C253 121.7(4) . .
C237 C224 C253 106.6(4) . .
C237 C225 C231 120.1(4) . .
C237 C225 C258 120.8(4) . .
C231 C225 C258 107.2(4) . .
C227 C226 C202 120.0(4) . .
C227 C226 C205 119.8(4) . .
C202 C226 C205 108.7(4) . .
C226 C227 C248 120.2(4) . .
C226 C227 C223 119.5(4) . .
C248 C227 C223 107.7(4) . .
C248 C228 C251 120.5(4) . .
C248 C228 C231 119.8(4) . .
C251 C228 C231 107.7(4) . .
C230 C229 C244 120.7(4) . .
C230 C229 C237 118.7(4) . .
C244 C229 C237 108.8(4) . .
C229 C230 C260 122.1(4) . .
C229 C230 C257 118.4(4) . .
C260 C230 C257 107.5(4) . .
C202 C231 C225 120.0(4) . .
C202 C231 C228 118.7(4) . .
C225 C231 C228 109.5(4) . .
C235 C232 C233 120.4(4) . .
C235 C232 C236 120.1(4) . .
C233 C232 C236 107.5(4) . .
C234 C233 C232 120.0(4) . .
C234 C233 C204 119.0(4) . .
C232 C233 C204 108.5(4) . .
C233 C234 C221 119.8(4) . .
C233 C234 C238 121.0(4) . .
C221 C234 C238 107.0(4) . .
C232 C235 C220 118.9(4) . .
C232 C235 C212 119.9(4) . .
C220 C235 C212 109.1(4) . .
C242 C236 C222 120.6(4) . .
C242 C236 C232 120.0(4) . .
C222 C236 C232 107.5(4) . .
C225 C237 C224 120.2(4) . .
C225 C237 C229 118.9(4) . .
C224 C237 C229 108.9(4) . .
C256 C238 C234 120.0(4) . .
C256 C238 C206 119.2(4) . .
C234 C238 C206 108.8(3) . .
C253 C239 C250 119.6(4) . .
C253 C239 C211 119.3(4) . .
C250 C239 C211 109.1(4) . .
C224 C240 C202 120.9(4) . .
C224 C240 C214 119.7(4) . .
C202 C240 C214 107.7(4) . .
C209 C241 C207 119.2(4) . .
C209 C241 C201 119.1(4) . .
C207 C241 C201 109.4(4) . .
C236 C242 C210 119.8(4) . .
C236 C242 C216 119.8(4) . .
C210 C242 C216 108.5(4) . .
C208 C243 C247 119.2(4) . .
C208 C243 C250 119.8(4) . .
C247 C243 C250 108.8(4) . .
C218 C244 C229 120.0(4) . .
C218 C244 C253 120.9(4) . .
C229 C244 C253 106.8(4) . .
C251 C245 C216 120.2(4) . .
C251 C245 C252 120.7(4) . .
C216 C245 C252 107.4(4) . .
C216 C246 C248 119.1(4) . .
C216 C246 C254 120.3(4) . .
C248 C246 C254 108.6(4) . .
C206 C247 C211 120.3(4) . .
C206 C247 C243 119.3(4) . .
C211 C247 C243 108.5(4) . .
C228 C248 C246 120.0(4) . .
C228 C248 C227 120.4(4) . .
C246 C248 C227 107.6(4) . .
C223 C249 C259 120.7(4) . .
C223 C249 C255 119.6(4) . .
C259 C249 C255 107.6(4) . .
C214 C250 C239 122.5(4) . .
C214 C250 C243 119.1(5) . .
C239 C250 C243 106.5(4) . .
C245 C251 C228 119.9(4) . .
C245 C251 C258 120.2(4) . .
C228 C251 C258 107.5(4) . .
C219 C252 C210 119.8(4) . .
C219 C252 C245 119.1(4) . .
C210 C252 C245 109.1(4) . .
C239 C253 C244 119.9(4) . .
C239 C253 C224 118.5(4) . .
C244 C253 C224 109.0(4) . .
C222 C254 C223 120.4(4) . .
C222 C254 C246 119.3(4) . .
C223 C254 C246 108.4(4) . .
C204 C255 C256 121.8(4) . .
C204 C255 C249 119.0(4) . .
C256 C255 C249 106.9(4) . .
C238 C256 C255 119.1(4) . .
C238 C256 C208 118.5(4) . .
C255 C256 C208 110.4(4) . .
C201 C257 C215 120.9(4) . .
C201 C257 C230 120.2(4) . .
C215 C257 C230 107.5(4) . .
C260 C258 C225 120.7(4) . .
C260 C258 C251 119.2(4) . .
C225 C258 C251 108.2(4) . .
C205 C259 C249 119.5(4) . .
C205 C259 C208 119.1(5) . .
C249 C259 C208 109.4(4) . .
C258 C260 C230 118.7(4) . .
C258 C260 C219 120.2(4) . .
C230 C260 C219 108.6(4) . .
C303 C301 C302 120.2(5) . .
C303 C301 C304 119.9(6) . .
C302 C301 C304 108.1(5) . .
C306 C302 C301 119.4(6) . .
C306 C302 C305 120.6(6) . .
C301 C302 C305 108.1(5) . .
C301 C303 C308 120.2(5) . .
C301 C303 C309 119.3(5) . .
C308 C303 C309 108.2(5) . .
C311 C304 C301 120.8(6) . .
C311 C304 C312 119.6(5) . .
C301 C304 C312 107.5(5) . .
C323 C305 C312 120.6(5) . .
C323 C305 C302 119.3(6) . .
C312 C305 C302 108.1(5) . .
C302 C306 C307 120.8(5) . .
C302 C306 C313 120.1(6) . .
C307 C306 C313 107.6(5) . .
C308 C307 C306 121.3(5) . .
C308 C307 C314 118.6(5) . .
C306 C307 C314 108.4(5) . .
C307 C308 C329 121.5(5) . .
C307 C308 C303 118.2(5) . .
C329 C308 C303 108.0(5) . .
C310 C309 C315 120.1(5) . .
C310 C309 C303 119.7(6) . .
C315 C309 C303 108.0(5) . .
C309 C310 C311 120.6(5) . .
C309 C310 C316 119.5(5) . .
C311 C310 C316 107.6(4) . .
C304 C311 C310 119.6(5) . .
C304 C311 C320 120.2(5) . .
C310 C311 C320 107.7(5) . .
C322 C312 C305 120.0(5) . .
C322 C312 C304 120.6(6) . .
C305 C312 C304 108.1(5) . .
C330 C313 C328 120.1(5) . .
C330 C313 C306 119.6(6) . .
C328 C313 C306 108.2(5) . .
C317 C314 C328 120.9(5) . .
C317 C314 C307 119.2(5) . .
C328 C314 C307 107.7(5) . .
C318 C315 C309 120.3(5) . .
C318 C315 C329 120.0(5) . .
C309 C315 C329 107.7(5) . .
C319 C316 C327 119.5(5) . .
C319 C316 C310 119.9(5) . .
C327 C316 C310 108.3(5) . .
C314 C317 C326 121.1(5) . .
C314 C317 C321 119.3(5) . 3_566
C326 C317 C321 107.4(5) . 3_566
C315 C318 C319 120.9(5) . .
C315 C318 C324 120.3(5) . 3_566
C319 C318 C324 106.9(5) . 3_566
C316 C319 C330 120.5(5) . 3_566
C316 C319 C318 119.3(5) . .
C330 C319 C318 107.9(5) 3_566 .
C321 C320 C327 120.5(6) . .
C321 C320 C311 119.6(6) . .
C327 C320 C311 108.3(5) . .
C320 C321 C322 120.5(5) . .
C320 C321 C317 119.2(6) . 3_566
C322 C321 C317 107.7(5) . 3_566
C312 C322 C321 119.6(5) . .
C312 C322 C325 118.8(5) . .
C321 C322 C325 109.3(5) . .
C305 C323 C324 119.9(6) . .
C305 C323 C330 120.2(6) . .
C324 C323 C330 107.9(5) . .
C325 C324 C323 119.6(5) . .
C325 C324 C318 119.5(5) . 3_566
C323 C324 C318 108.8(5) . 3_566
C324 C325 C326 120.4(5) . 3_566
C324 C325 C322 121.1(6) . .
C326 C325 C322 106.4(5) 3_566 .
C329 C326 C317 119.8(5) . .
C329 C326 C325 119.5(5) . 3_566
C317 C326 C325 109.2(5) . 3_566
C328 C327 C320 120.6(5) 3_566 .
C328 C327 C316 119.9(6) 3_566 .
C320 C327 C316 108.1(5) . .
C327 C328 C314 119.5(6) 3_566 .
C327 C328 C313 120.4(5) 3_566 .
C314 C328 C313 108.0(5) . .
C326 C329 C308 119.7(5) . .
C326 C329 C315 120.2(5) . .
C308 C329 C315 108.1(5) . .
C313 C330 C323 120.3(5) . .
C313 C330 C319 119.6(6) . 3_566
C323 C330 C319 108.4(5) . 3_566
C403 C401 C402 120.2(6) . .
C403 C401 C404 119.9(6) . .
C402 C401 C404 108.1(6) . .
C406 C402 C401 119.4(6) . .
C406 C402 C405 120.6(6) . .
C401 C402 C405 108.1(6) . .
C401 C403 C408 120.1(5) . .
C401 C403 C409 119.3(6) . .
C408 C403 C409 108.2(5) . .
C411 C404 C401 120.8(6) . .
C411 C404 C412 119.6(6) . .
C401 C404 C412 107.5(5) . .
C423 C405 C412 120.5(6) . .
C423 C405 C402 119.2(6) . .
C412 C405 C402 108.1(5) . .
C402 C406 C407 120.8(5) . .
C402 C406 C413 120.1(6) . .
C407 C406 C413 107.6(5) . .
C408 C407 C406 121.3(5) . .
C408 C407 C414 118.7(6) . .
C406 C407 C414 108.4(5) . .
C407 C408 C429 121.5(5) . .
C407 C408 C403 118.2(6) . .
C429 C408 C403 108.0(5) . .
C410 C409 C415 120.1(5) . .
C410 C409 C403 119.8(6) . .
C415 C409 C403 108.0(5) . .
C409 C410 C411 120.6(6) . .
C409 C410 C416 119.5(5) . .
C411 C410 C416 107.6(5) . .
C404 C411 C410 119.6(6) . .
C404 C411 C420 120.2(6) . .
C410 C411 C420 107.7(5) . .
C422 C412 C405 120.0(5) . .
C422 C412 C404 120.6(6) . .
C405 C412 C404 108.1(5) . .
C430 C413 C428 120.1(6) . .
C430 C413 C406 119.6(6) . .
C428 C413 C406 108.2(6) . .
C417 C414 C428 121.0(6) . .
C417 C414 C407 119.1(5) . .
C428 C414 C407 107.8(6) . .
C418 C415 C409 120.3(5) . .
C418 C415 C429 120.0(6) . .
C409 C415 C429 107.7(5) . .
C419 C416 C427 119.5(6) . .
C419 C416 C410 119.8(5) . .
C427 C416 C410 108.3(5) . .
C414 C417 C421 117.8(13) . 3_566
C414 C417 C426 121.1(5) . .
C421 C417 C426 106.0(17) 3_566 .
C415 C418 C424 120.9(12) . 3_566
C415 C418 C419 120.9(5) . .
C424 C418 C419 104.6(15) 3_566 .
C416 C419 C430 120.2(13) . 3_566
C416 C419 C418 119.2(5) . .
C430 C419 C418 111.3(16) 3_566 .
C421 C420 C427 120.5(6) . .
C421 C420 C411 119.6(6) . .
C427 C420 C411 108.3(5) . .
C420 C421 C417 121.1(13) . 3_566
C420 C421 C422 120.5(6) . .
C417 C421 C422 109.1(11) 3_566 .
C412 C422 C421 119.5(6) . .
C412 C422 C425 118.8(6) . .
C421 C422 C425 109.3(6) . .
C405 C423 C424 120.0(6) . .
C405 C423 C430 120.2(6) . .
C424 C423 C430 107.9(6) . .
C425 C424 C418 119(2) . 3_566
C425 C424 C423 119.6(6) . .
C418 C424 C423 109.8(12) 3_566 .
C424 C425 C426 122(2) . 3_566
C424 C425 C422 121.1(6) . .
C426 C425 C422 104.4(11) 3_566 .
C429 C426 C417 119.8(6) . .
C429 C426 C425 117.8(12) . 3_566
C417 C426 C425 111.1(17) . 3_566
C428 C427 C420 118.6(14) 3_566 .
C428 C427 C416 120.2(14) 3_566 .
C420 C427 C416 108.1(5) . .
C427 C428 C414 121.0(13) 3_566 .
C427 C428 C413 119.5(14) 3_566 .
C414 C428 C413 108.0(6) . .
C426 C429 C408 119.7(5) . .
C426 C429 C415 120.3(6) . .
C408 C429 C415 108.1(5) . .
C413 C430 C419 120.4(14) . 3_566
C413 C430 C423 120.3(6) . .
C419 C430 C423 106.3(13) 3_566 .
C2S C1S C6S 120.0 . .
C2S C1S Cl1 118.88(13) . .
C6S C1S Cl1 120.99(13) . .
C3S C2S C1S 120.0 . .
C3S C2S H2S 120.0 . .
C1S C2S H2S 120.0 . .
C4S C3S C2S 120.0 . .
C4S C3S H3S 120.0 . .
C2S C3S H3S 120.0 . .
C3S C4S C5S 120.0 . .
C3S C4S H4S 120.0 . .
C5S C4S H4S 120.0 . .
C6S C5S C4S 120.0 . .
C6S C5S H5S 120.0 . .
C4S C5S H5S 120.0 . .
C5S C6S C1S 120.0 . .
C5S C6S H6S 120.0 . .
C1S C6S H6S 120.0 . .
C32S C31S C36S 120.0 . .
C32S C31S Cl5 118.49(18) . .
C36S C31S Cl5 121.51(18) . .
C31S C32S C33S 120.0 . .
C31S C32S H32S 120.0 . .
C33S C32S H32S 120.0 . .
C34S C33S C32S 120.0 . .
C34S C33S H33S 120.0 . .
C32S C33S H33S 120.0 . .
C33S C34S C35S 120.0 . .
C33S C34S H34S 120.0 . .
C35S C34S H34S 120.0 . .
C34S C35S C36S 120.0 . .
C34S C35S H35S 120.0 . .
C36S C35S H35S 120.0 . .
C35S C36S C31S 120.0 . .
C35S C36S H36S 120.0 . .
C31S C36S H36S 120.0 . .
C8S C7S C12S 120.0 . .
C8S C7S Cl2 118.14(16) . .
C12S C7S Cl2 121.85(16) . .
C9S C8S C7S 120.0 . .
C9S C8S H8S 120.0 . .
C7S C8S H8S 120.0 . .
C8S C9S C10S 120.0 . .
C8S C9S H9S 120.0 . .
C10S C9S H9S 120.0 . .
C9S C10S C11S 120.0 . .
C9S C10S H10S 120.0 . .
C11S C10S H10S 120.0 . .
C10S C11S C12S 120.0 . .
C10S C11S H11S 120.0 . .
C12S C11S H11S 120.0 . .
C11S C12S C7S 120.0 . .
C11S C12S H12S 120.0 . .
C7S C12S H12S 120.0 . .
C14S C13S C18S 120.0 . .
C14S C13S Cl3 118.34(18) . .
C18S C13S Cl3 121.65(18) . .
C15S C14S C13S 120.0 . .
C15S C14S H14S 120.0 . .
C13S C14S H14S 120.0 . .
C16S C15S C14S 120.0 . .
C16S C15S H15S 120.0 . .
C14S C15S H15S 120.0 . .
C17S C16S C15S 120.0 . .
C17S C16S H16S 120.0 . .
C15S C16S H16S 120.0 . .
C16S C17S C18S 120.0 . .
C16S C17S H17S 120.0 . .
C18S C17S H17S 120.0 . .
C17S C18S C13S 120.0 . .
C17S C18S H18S 120.0 . .
C13S C18S H18S 120.0 . .
C20S C19S C24S 120.0 . .
C20S C19S Cl4 118.44(18) . .
C24S C19S Cl4 121.55(18) . .
C21S C20S C19S 120.0 . .
C21S C20S H20S 120.0 . .
C19S C20S H20S 120.0 . .
C20S C21S C22S 120.0 . .
C20S C21S H21S 120.0 . .
C22S C21S H21S 120.0 . .
C21S C22S C23S 120.0 . .
C21S C22S H22S 120.0 . .
C23S C22S H22S 120.0 . .
C24S C23S C22S 120.0 . .
C24S C23S H23S 120.0 . .
C22S C23S H23S 120.0 . .
C23S C24S C19S 120.0 . .
C23S C24S H24S 120.0 . .
C19S C24S H24S 120.0 . .

loop_
_geom_bond_atom_site_label_1
_geom_bond_atom_site_label_2
_geom_bond_distance
_geom_bond_site_symmetry_2
Hg1 S4 2.4198(9) .
Hg1 N1K 2.508(3) .
Hg1 S1 2.5411(9) .
Hg1 S2 2.7322(9) .
Hg1 S3 2.9422(9) .
S1 C2 1.724(4) .
S2 C2 1.728(3) .
S3 C1 1.683(3) .
S4 C1 1.751(3) .
C1 N1 1.333(4) .
N1 C4 1.472(4) .
N1 C3 1.474(4) .
C3 C7 1.514(5) .
C3 H3A 0.9900 .
C3 H3B 0.9900 .
C7 C11 1.527(5) .
C7 H7A 0.9900 .
C7 H7B 0.9900 .
C11 H11A 0.9800 .
C11 H11B 0.9800 .
C11 H11C 0.9800 .
C4 C8 1.521(5) .
C4 H4A 0.9900 .
C4 H4B 0.9900 .
C8 C12 1.541(5) .
C8 H8A 0.9900 .
C8 H8B 0.9900 .
C12 H12A 0.9800 .
C12 H12B 0.9800 .
C12 H12C 0.9800 .
C2 N2 1.343(4) .
N2 C6 1.468(4) .
N2 C5 1.489(4) .
C5 C9 1.527(5) .
C5 H5A 0.9900 .
C5 H5B 0.9900 .
C9 C13 1.526(5) .
C9 H9A 0.9900 .
C9 H9B 0.9900 .
C13 H13A 0.9800 .
C13 H13B 0.9800 .
C13 H13C 0.9800 .
C6 C10 1.520(5) .
C6 H6A 0.9900 .
C6 H6B 0.9900 .
C10 C14 1.514(6) .
C10 H10A 0.9900 .
C10 H10B 0.9900 .
C14 H14A 0.9800 .
C14 H14B 0.9800 .
C14 H14C 0.9800 .
N1K C2K 1.471(4) .
N1K C3K 1.473(5) .
N1K C1K 1.475(4) .
C1K C2K 1.506(5) 3_556
C1K H1K1 0.9900 .
C1K H1K2 0.9900 .
C2K C1K 1.506(5) 3_556
C2K H2K1 0.9900 .
C2K H2K2 0.9900 .
C3K H3K1 0.9800 .
C3K H3K2 0.9800 .
C3K H3K3 0.9800 .
C101 C132 1.391(7) .
C101 C154 1.452(7) .
C101 C152 1.481(8) .
C102 C110 1.387(6) .
C102 C114 1.422(6) .
C102 C137 1.449(6) .
C103 C114 1.391(6) .
C103 C107 1.445(7) .
C103 C109 1.447(6) .
C104 C153 1.387(7) .
C104 C124 1.441(7) .
C104 C158 1.501(8) .
C105 C149 1.375(7) .
C105 C120 1.448(7) .
C105 C108 1.465(7) .
C106 C154 1.378(7) .
C106 C158 1.459(7) .
C106 C130 1.477(8) .
C107 C112 1.375(7) .
C107 C111 1.486(7) .
C108 C119 1.367(6) .
C108 C115 1.443(7) .
C109 C115 1.409(6) .
C109 C113 1.464(6) .
C110 C112 1.430(7) .
C110 C143 1.445(6) .
C111 C155 1.374(7) .
C111 C113 1.479(7) .
C112 C122 1.451(6) .
C113 C124 1.384(7) .
C114 C119 1.449(6) .
C115 C153 1.456(7) .
C116 C156 1.383(8) .
C116 C149 1.449(7) .
C116 C142 1.473(7) .
C117 C135 1.362(7) .
C117 C150 1.443(7) .
C117 C149 1.445(7) .
C118 C126 1.364(7) .
C118 C122 1.407(7) .
C118 C143 1.473(7) .
C119 C135 1.475(7) .
C120 C134 1.385(7) .
C120 C153 1.469(7) .
C121 C131 1.379(8) .
C121 C123 1.431(7) .
C121 C152 1.480(7) .
C122 C147 1.402(7) .
C123 C148 1.414(7) .
C123 C154 1.461(7) .
C124 C130 1.438(7) .
C125 C143 1.347(7) .
C125 C139 1.440(7) .
C125 C141 1.470(7) .
C126 C160 1.414(7) .
C126 C140 1.492(7) .
C127 C145 1.410(7) .
C127 C144 1.439(7) .
C127 C131 1.441(7) .
C128 C130 1.424(8) .
C128 C132 1.430(8) .
C128 C155 1.474(8) .
C129 C142 1.384(7) .
C129 C144 1.444(7) .
C129 C136 1.503(8) .
C131 C136 1.452(7) .
C132 C151 1.461(7) .
C133 C150 1.431(7) .
C133 C157 1.433(7) .
C133 C139 1.437(7) .
C134 C156 1.422(7) .
C134 C138 1.479(7) .
C135 C137 1.442(6) .
C136 C159 1.349(8) .
C137 C139 1.374(6) .
C138 C158 1.344(8) .
C138 C148 1.465(7) .
C140 C141 1.364(7) .
C140 C145 1.448(7) .
C141 C157 1.409(7) .
C142 C150 1.421(7) .
C144 C157 1.391(7) .
C145 C146 1.435(8) .
C146 C152 1.353(8) .
C146 C160 1.477(7) .
C147 C155 1.447(7) .
C147 C151 1.466(7) .
C148 C159 1.442(8) .
C151 C160 1.401(8) .
C156 C159 1.472(7) .
C201 C257 1.379(6) .
C201 C218 1.438(6) .
C201 C241 1.468(6) .
C202 C231 1.403(7) .
C202 C226 1.440(7) .
C202 C240 1.454(7) .
C203 C215 1.384(6) .
C203 C220 1.448(6) .
C203 C209 1.471(6) .
C204 C255 1.402(7) .
C204 C222 1.441(6) .
C204 C233 1.458(6) .
C205 C259 1.367(7) .
C205 C214 1.431(7) .
C205 C226 1.481(6) .
C206 C247 1.389(6) .
C206 C213 1.447(6) .
C206 C238 1.469(7) .
C207 C213 1.375(6) .
C207 C241 1.448(6) .
C207 C217 1.461(5) .
C208 C243 1.381(7) .
C208 C259 1.461(7) .
C208 C256 1.468(7) .
C209 C241 1.382(6) .
C209 C212 1.442(6) .
C210 C220 1.389(6) .
C210 C252 1.438(7) .
C210 C242 1.448(6) .
C211 C217 1.379(6) .
C211 C247 1.437(6) .
C211 C239 1.461(6) .
C212 C221 1.390(7) .
C212 C235 1.457(6) .
C213 C221 1.458(5) .
C214 C250 1.385(6) .
C214 C240 1.457(6) .
C215 C219 1.444(7) .
C215 C257 1.445(6) .
C216 C246 1.404(6) .
C216 C245 1.444(7) .
C216 C242 1.457(6) .
C217 C218 1.457(6) .
C218 C244 1.376(6) .
C219 C252 1.372(7) .
C219 C260 1.479(7) .
C220 C235 1.454(6) .
C221 C234 1.445(6) .
C222 C254 1.383(6) .
C222 C236 1.477(6) .
C223 C249 1.385(7) .
C223 C254 1.424(7) .
C223 C227 1.484(7) .
C224 C240 1.374(7) .
C224 C237 1.443(6) .
C224 C253 1.470(6) .
C225 C237 1.386(6) .
C225 C231 1.445(6) .
C225 C258 1.452(6) .
C226 C227 1.369(7) .
C227 C248 1.451(6) .
C228 C248 1.391(6) .
C228 C251 1.444(6) .
C228 C231 1.454(6) .
C229 C230 1.390(6) .
C229 C244 1.446(6) .
C229 C237 1.455(6) .
C230 C260 1.443(6) .
C230 C257 1.477(6) .
C232 C235 1.384(6) .
C232 C233 1.440(6) .
C232 C236 1.485(6) .
C233 C234 1.391(6) .
C234 C238 1.464(6) .
C236 C242 1.370(7) .
C238 C256 1.381(6) .
C239 C253 1.374(6) .
C239 C250 1.446(7) .
C243 C247 1.445(6) .
C243 C250 1.452(6) .
C244 C253 1.461(6) .
C245 C251 1.375(7) .
C245 C252 1.457(6) .
C246 C248 1.443(6) .
C246 C254 1.460(6) .
C249 C259 1.456(7) .
C249 C255 1.477(6) .
C251 C258 1.479(7) .
C255 C256 1.440(7) .
C258 C260 1.360(7) .
C301 C303 1.399(10) .
C301 C302 1.446(8) .
C301 C304 1.459(9) .
C302 C306 1.358(9) .
C302 C305 1.460(9) .
C303 C308 1.453(8) .
C303 C309 1.455(8) .
C304 C311 1.368(9) .
C304 C312 1.465(8) .
C305 C323 1.386(8) .
C305 C312 1.442(8) .
C306 C307 1.444(9) .
C306 C313 1.469(8) .
C307 C308 1.378(7) .
C307 C314 1.473(8) .
C308 C329 1.443(8) .
C309 C310 1.395(8) .
C309 C315 1.447(8) .
C310 C311 1.450(9) .
C310 C316 1.459(8) .
C311 C320 1.468(8) .
C312 C322 1.379(8) .
C313 C330 1.374(9) .
C313 C328 1.458(9) .
C314 C317 1.371(9) .
C314 C328 1.450(8) .
C315 C318 1.356(8) .
C315 C329 1.468(7) .
C316 C319 1.391(8) .
C316 C327 1.451(8) .
C317 C326 1.452(8) .
C317 C321 1.475(8) 3_566
C318 C319 1.464(8) .
C318 C324 1.465(8) 3_566
C319 C330 1.455(8) 3_566
C320 C321 1.383(8) .
C320 C327 1.436(9) .
C321 C322 1.446(9) .
C321 C317 1.475(8) 3_566
C322 C325 1.467(8) .
C323 C324 1.440(9) .
C323 C330 1.450(9) .
C324 C325 1.367(9) .
C324 C318 1.465(8) 3_566
C325 C326 1.466(8) 3_566
C326 C329 1.363(8) .
C326 C325 1.466(8) 3_566
C327 C328 1.378(8) 3_566
C328 C327 1.378(8) 3_566
C330 C319 1.455(8) 3_566
C401 C403 1.399(10) .
C401 C402 1.446(9) .
C401 C404 1.459(9) .
C402 C406 1.358(9) .
C402 C405 1.460(9) .
C403 C408 1.454(8) .
C403 C409 1.455(9) .
C404 C411 1.368(9) .
C404 C412 1.465(8) .
C405 C423 1.386(8) .
C405 C412 1.442(9) .
C406 C407 1.444(10) .
C406 C413 1.469(8) .
C407 C408 1.378(8) .
C407 C414 1.472(8) .
C408 C429 1.443(8) .
C409 C410 1.395(8) .
C409 C415 1.447(8) .
C410 C411 1.450(9) .
C410 C416 1.460(8) .
C411 C420 1.468(8) .
C412 C422 1.379(8) .
C413 C430 1.374(9) .
C413 C428 1.458(9) .
C414 C417 1.370(9) .
C414 C428 1.450(8) .
C415 C418 1.356(8) .
C415 C429 1.467(7) .
C416 C419 1.391(8) .
C416 C427 1.451(8) .
C417 C421 1.44(3) 3_566
C417 C426 1.453(8) .
C418 C424 1.43(3) 3_566
C418 C419 1.465(8) .
C419 C430 1.41(3) 3_566
C420 C421 1.383(8) .
C420 C427 1.436(9) .
C421 C417 1.44(3) 3_566
C421 C422 1.447(9) .
C422 C425 1.467(8) .
C423 C424 1.440(9) .
C423 C430 1.450(9) .
C424 C425 1.367(9) .
C424 C418 1.43(3) 3_566
C425 C426 1.46(3) 3_566
C426 C429 1.363(8) .
C426 C425 1.46(3) 3_566
C427 C428 1.36(3) 3_566
C428 C427 1.36(3) 3_566
C430 C419 1.41(3) 3_566
Cl1 C1S 1.7145(17) .
C1S C2S 1.3900 .
C1S C6S 1.3900 .
C2S C3S 1.3900 .
C2S H2S 0.9500 .
C3S C4S 1.3900 .
C3S H3S 0.9500 .
C4S C5S 1.3900 .
C4S H4S 0.9500 .
C5S C6S 1.3900 .
C5S H5S 0.9500 .
C6S H6S 0.9500 .
Cl5 C31S 1.714(2) .
C31S C32S 1.3900 .
C31S C36S 1.3900 .
C32S C33S 1.3900 .
C32S H32S 0.9500 .
C33S C34S 1.3900 .
C33S H33S 0.9500 .
C34S C35S 1.3900 .
C34S H34S 0.9500 .
C35S C36S 1.3900 .
C35S H35S 0.9500 .
C36S H36S 0.9500 .
Cl2 C7S 1.715(2) .
C7S C8S 1.3900 .
C7S C12S 1.3900 .
C8S C9S 1.3900 .
C8S H8S 0.9500 .
C9S C10S 1.3900 .
C9S H9S 0.9500 .
C10S C11S 1.3900 .
C10S H10S 0.9500 .
C11S C12S 1.3900 .
C11S H11S 0.9500 .
C12S H12S 0.9500 .
Cl3 C13S 1.713(2) .
C13S C14S 1.3900 .
C13S C18S 1.3900 .
C14S C15S 1.3900 .
C14S H14S 0.9500 .
C15S C16S 1.3900 .
C15S H15S 0.9500 .
C16S C17S 1.3900 .
C16S H16S 0.9500 .
C17S C18S 1.3900 .
C17S H17S 0.9500 .
C18S H18S 0.9500 .
Cl4 C19S 1.713(2) .
C19S C20S 1.3900 .
C19S C24S 1.3900 .
C20S C21S 1.3900 .
C20S H20S 0.9500 .
C21S C22S 1.3900 .
C21S H21S 0.9500 .
C22S C23S 1.3900 .
C22S H22S 0.9500 .
C23S C24S 1.3900 .
C23S H23S 0.9500 .
C24S H24S 0.9500 .
